data_4331083
loop_
_publ_author_name
'Heiko Kulinna'
'Thomas P. Spaniol'
'Laurent Maron'
'Jun Okuda'

_publ_contact_author_address
;
        Institute of Inorganic Chemistry
        RWTH Aachen University
        Landoltweg 1
        D-52056 Aachen
        Germany
;
_publ_contact_author_email jun.okuda@ac.rwth-aachen.de
_publ_contact_author_fax 0049-241-8092644
_publ_contact_author_name 'Jun Okuda'
_publ_contact_author_phone 0049-241-8094645
_publ_section_title
;
 Cationic Zirconium Hydrides Supported by an NNNN-Type Macrocyclic Ligand:
 Synthesis, Structure, and Reactivity
;
_journal_name_full 'Inorganic Chemistry'
_journal_page_first 12462
_journal_page_last 12472
_journal_paper_doi 10.1021/ic301880z
_journal_volume 51
_journal_year 2012
_chemical_formula_moiety
;      
'C26 H62 N8 Si Zr2,2(C32 H12 B1 F24),C6 H12,C6 H4 F2'
;
_chemical_formula_sum 'C102 H102 B2 F50 N8 Si Zr2'
_chemical_formula_weight 2622.07
_chemical_name_systematic
;
 ?
;
_space_group_IT_number 14
_symmetry_cell_setting monoclinic
_symmetry_space_group_name_Hall '-P 2ybc'
_symmetry_space_group_name_H-M 'P 1 21/c 1'
_atom_sites_solution_hydrogens geom
_atom_sites_solution_primary direct
_atom_sites_solution_secondary difmap
_audit_creation_method SHELXL-97
_cell_angle_alpha 90.00
_cell_angle_beta 106.717(2)
_cell_angle_gamma 90.00
_cell_formula_units_Z 4
_cell_length_a 24.6582(17)
_cell_length_b 18.4059(13)
_cell_length_c 25.2129(18)
_cell_measurement_reflns_used 7046
_cell_measurement_temperature 100(2)
_cell_measurement_theta_max 20.44
_cell_measurement_theta_min 2.21
_cell_volume 10959.4(13)
_computing_cell_refinement 'Bruker SAINT'
_computing_data_collection 'Bruker APEX'
_computing_data_reduction 'Bruker SAINT'
_computing_molecular_graphics 'ORTEP-III (Farrugia, 1999)'
_computing_structure_refinement 'SHELXL-97 (Sheldrick, 1997)'
_computing_structure_solution 'SIR-92 (Altomare 1992)'
_diffrn_ambient_temperature 100(2)
_diffrn_measured_fraction_theta_full 0.996
_diffrn_measured_fraction_theta_max 0.996
_diffrn_measurement_device_type 'Bruker APEX-I CCD'
_diffrn_measurement_method '\w scans'
_diffrn_radiation_monochromator 'multilayer optics'
_diffrn_radiation_source microsource
_diffrn_radiation_type MoK\a
_diffrn_radiation_wavelength 0.71073
_diffrn_reflns_av_R_equivalents 0.0997
_diffrn_reflns_av_sigmaI/netI 0.1046
_diffrn_reflns_limit_h_max 30
_diffrn_reflns_limit_h_min -30
_diffrn_reflns_limit_k_max 23
_diffrn_reflns_limit_k_min -22
_diffrn_reflns_limit_l_max 31
_diffrn_reflns_limit_l_min -31
_diffrn_reflns_number 132363
_diffrn_reflns_theta_full 26.43
_diffrn_reflns_theta_max 26.43
_diffrn_reflns_theta_min 0.86
_exptl_absorpt_coefficient_mu 0.337
_exptl_absorpt_correction_T_max 0.9512
_exptl_absorpt_correction_T_min 0.8998
_exptl_absorpt_correction_type multi-scan
_exptl_absorpt_process_details 'Sadabs Bruker'
_exptl_crystal_colour colourless
_exptl_crystal_density_diffrn 1.589
_exptl_crystal_description prism
_exptl_crystal_F_000 5296
_exptl_crystal_size_max 0.32
_exptl_crystal_size_mid 0.28
_exptl_crystal_size_min 0.15
_refine_diff_density_max 2.356
_refine_diff_density_min -1.072
_refine_diff_density_rms 0.109
_refine_ls_extinction_method none
_refine_ls_goodness_of_fit_ref 0.995
_refine_ls_hydrogen_treatment mixed
_refine_ls_matrix_type full
_refine_ls_number_parameters 1598
_refine_ls_number_reflns 22449
_refine_ls_number_restraints 41
_refine_ls_restrained_S_all 0.996
_refine_ls_R_factor_all 0.1221
_refine_ls_R_factor_gt 0.0730
_refine_ls_shift/su_max 0.001
_refine_ls_shift/su_mean 0.000
_refine_ls_structure_factor_coef Fsqd
_refine_ls_weighting_details 'calc w=1/[\s^2^(Fo^2^)+(0.1155P)^2^+0.0000P] where P=(Fo^2^+2Fc^2^)/3'
_refine_ls_weighting_scheme calc
_refine_ls_wR_factor_gt 0.1972
_refine_ls_wR_factor_ref 0.2297
_reflns_number_gt 13335
_reflns_number_total 22449
_reflns_threshold_expression >2sigma(I)
_cod_data_source_file ic301880z_si_002_1.cif
_cod_data_source_block 4b
_cod_database_code 4331083

loop_
_symmetry_equiv_pos_as_xyz
'x, y, z'
'-x, y+1/2, -z+1/2'
'-x, -y, -z'
'x, -y-1/2, z-1/2'

loop_
_atom_site_label
_atom_site_type_symbol
_atom_site_fract_x
_atom_site_fract_y
_atom_site_fract_z
_atom_site_U_iso_or_equiv
_atom_site_adp_type
_atom_site_occupancy
_atom_site_symmetry_multiplicity
_atom_site_calc_flag
_atom_site_refinement_flags
_atom_site_disorder_assembly
_atom_site_disorder_group
Zr1 Zr 0.67702(2) 0.23982(3) 0.77774(2) 0.03091(15) Uani 1 1 d . A .
H1 H 0.760(2) 0.234(3) 0.817(2) 0.037 Uiso 1 1 d . . .
H2 H 0.729(2) 0.326(3) 0.798(2) 0.037 Uiso 1 1 d . . .
Zr2 Zr 0.77240(2) 0.32477(3) 0.86605(2) 0.02734(15) Uani 1 1 d . A .
Si1A Si 0.66052(11) 0.2340(2) 0.91414(9) 0.0377(8) Uani 0.785(7) 1 d P A 1
Si1B Si 0.6460(6) 0.2758(10) 0.9100(6) 0.074(4) Uani 0.215(7) 1 d P A 2
N1 N 0.6045(2) 0.1759(3) 0.7594(2) 0.0410(12) Uani 1 1 d . . .
N2 N 0.7019(2) 0.1198(3) 0.7550(2) 0.0414(12) Uani 1 1 d . . .
N3 N 0.6795(2) 0.2520(3) 0.6832(2) 0.0419(13) Uani 1 1 d . . .
N4 N 0.5987(2) 0.3178(3) 0.7311(2) 0.0415(12) Uani 1 1 d . . .
N5 N 0.7990(2) 0.3685(3) 0.94505(19) 0.0412(12) Uani 1 1 d . . .
N6 N 0.7774(2) 0.4535(3) 0.8545(2) 0.0497(14) Uani 1 1 d D . .
N7 N 0.8554(2) 0.3395(3) 0.8339(2) 0.0433(13) Uani 1 1 d . . .
N8 N 0.8439(2) 0.2476(3) 0.9222(2) 0.0484(14) Uani 1 1 d . . .
F1 F 0.5813(8) 0.0710(8) 0.4849(6) 0.038(3) Uani 0.59(3) 1 d P B 1
F2 F 0.6254(9) 0.0883(14) 0.5670(9) 0.048(5) Uani 0.59(3) 1 d P B 1
F3 F 0.5842(7) -0.0096(7) 0.5471(6) 0.046(3) Uani 0.59(3) 1 d P B 1
F1B F 0.5752(13) 0.046(2) 0.4891(14) 0.098(11) Uani 0.41(3) 1 d P B 2
F2B F 0.6275(14) 0.109(2) 0.5600(16) 0.062(9) Uani 0.41(3) 1 d P B 2
F3B F 0.5980(17) 0.006(2) 0.568(2) 0.136(14) Uani 0.41(3) 1 d P B 2
F4A F 0.3927(6) 0.0356(16) 0.6234(6) 0.085(7) Uani 0.59(3) 1 d P B 1
F5A F 0.4185(9) 0.1322(11) 0.6685(6) 0.076(6) Uani 0.59(3) 1 d P B 1
F6A F 0.4770(8) 0.0460(10) 0.6859(8) 0.044(4) Uani 0.59(3) 1 d PU B 1
F4B F 0.4112(13) -0.0075(15) 0.6202(8) 0.080(7) Uani 0.41(3) 1 d P B 2
F5B F 0.3884(11) 0.0918(18) 0.6440(12) 0.081(10) Uani 0.41(3) 1 d P B 2
F6B F 0.4635(9) 0.0392(16) 0.6816(11) 0.046(5) Uani 0.41(3) 1 d P B 2
F7 F 0.41185(14) 0.06471(18) 0.32932(14) 0.0444(9) Uani 1 1 d . . .
F8 F 0.4097(2) 0.1238(2) 0.25577(15) 0.0750(14) Uani 1 1 d . . .
F9 F 0.48775(15) 0.1066(2) 0.31809(18) 0.0629(11) Uani 1 1 d . . .
F10 F 0.45752(14) 0.4126(2) 0.29681(17) 0.0616(11) Uani 1 1 d . . .
F11 F 0.37140(16) 0.3863(2) 0.25408(14) 0.0545(10) Uani 1 1 d . . .
F12 F 0.39041(14) 0.44601(17) 0.32950(13) 0.0416(8) Uani 1 1 d . . .
F13 F 0.26028(18) 0.4465(2) 0.4432(2) 0.0817(15) Uani 1 1 d . . .
F14 F 0.18230(18) 0.3883(2) 0.4179(2) 0.0803(14) Uani 1 1 d . . .
F15 F 0.2199(2) 0.4101(3) 0.50265(19) 0.0913(17) Uani 1 1 d . . .
F16 F 0.2002(2) 0.1030(3) 0.42317(18) 0.0927(17) Uani 1 1 d . . .
F17 F 0.1996(2) 0.1256(3) 0.50300(19) 0.0843(15) Uani 1 1 d . . .
F18 F 0.26740(18) 0.0681(3) 0.4899(3) 0.124(3) Uani 1 1 d . . .
F19 F 0.59651(16) 0.5098(2) 0.54518(16) 0.0571(10) Uani 1 1 d . . .
F20 F 0.59031(16) 0.4284(2) 0.48481(16) 0.0612(11) Uani 1 1 d . . .
F21 F 0.63012(16) 0.4054(3) 0.5684(2) 0.0867(17) Uani 1 1 d . . .
F22 F 0.4416(2) 0.5350(2) 0.62895(17) 0.0777(13) Uani 1 1 d . . .
F23 F 0.4610(2) 0.4427(3) 0.68035(16) 0.0811(15) Uani 1 1 d . . .
F24 F 0.38116(18) 0.4500(3) 0.6204(2) 0.106(2) Uani 1 1 d . . .
F25 F 0.24075(14) 0.03620(18) 0.33401(17) 0.0564(11) Uani 1 1 d . . .
F26 F 0.31200(13) 0.10376(18) 0.37170(13) 0.0421(8) Uani 1 1 d . . .
F27 F 0.28931(15) 0.0835(2) 0.28467(15) 0.0562(10) Uani 1 1 d . . .
F28 F 0.28810(15) 0.3764(2) 0.34122(17) 0.0648(12) Uani 1 1 d . . .
F29 F 0.2555(3) 0.3737(3) 0.25496(19) 0.104(2) Uani 1 1 d . . .
F30 F 0.20689(14) 0.41725(19) 0.3029(2) 0.0791(15) Uani 1 1 d . . .
F31 F 0.05983(17) -0.0451(2) 0.10286(19) 0.0804(15) Uani 1 1 d . . .
F32 F 0.08288(18) 0.0631(2) 0.09287(15) 0.0667(12) Uani 1 1 d . . .
F33 F 0.13570(14) -0.0026(2) 0.15515(14) 0.0516(10) Uani 1 1 d . . .
F34 F -0.09216(14) -0.06472(19) 0.18177(15) 0.0521(10) Uani 1 1 d . . .
F35 F -0.07305(13) -0.03181(18) 0.26561(13) 0.0421(8) Uani 1 1 d . . .
F36 F -0.12237(12) 0.03665(17) 0.20248(14) 0.0394(8) Uani 1 1 d . . .
F37 F 0.06096(19) 0.3046(2) 0.08761(15) 0.0751(14) Uani 1 1 d . . .
F38 F 0.06484(17) 0.4160(2) 0.11285(14) 0.0664(13) Uani 1 1 d . . .
F39 F -0.01140(13) 0.37236(18) 0.05896(12) 0.0393(8) Uani 1 1 d . . .
F40 F -0.10413(14) 0.37550(19) 0.26908(14) 0.0484(9) Uani 1 1 d . . .
F41 F -0.10787(13) 0.45159(17) 0.20522(14) 0.0433(8) Uani 1 1 d . . .
F42 F -0.14954(13) 0.3503(2) 0.18499(17) 0.0628(12) Uani 1 1 d . . .
F43 F 0.08317(16) 0.00814(17) 0.43247(12) 0.0471(9) Uani 1 1 d . . .
F44 F 0.07974(15) 0.06385(17) 0.50546(12) 0.0411(8) Uani 1 1 d . . .
F45 F 0.00344(15) 0.0389(2) 0.44300(17) 0.0671(12) Uani 1 1 d . . .
F46 F 0.01486(15) 0.33805(19) 0.47371(16) 0.0537(10) Uani 1 1 d . . .
F47 F 0.10417(15) 0.33096(18) 0.50397(13) 0.0482(9) Uani 1 1 d . . .
F48 F 0.06638(14) 0.39029(16) 0.42986(12) 0.0372(8) Uani 1 1 d . . .
F49 F 0.2163(2) 0.5962(3) 0.4176(2) 0.114(2) Uani 1 1 d . . .
F50 F 0.1554(2) 0.6976(2) 0.35201(18) 0.0811(14) Uani 1 1 d . . .
B1 B 0.4217(3) 0.2567(3) 0.4867(2) 0.0278(13) Uani 1 1 d . . .
B2 B 0.0663(2) 0.2009(3) 0.2768(2) 0.0175(11) Uani 1 1 d . . .
C1 C 0.6033(3) 0.0971(3) 0.7552(3) 0.0467(16) Uani 1 1 d . . .
H1A H 0.5847 0.0821 0.7165 0.056 Uiso 1 1 calc R . .
H1B H 0.5817 0.0764 0.7792 0.056 Uiso 1 1 calc R . .
C2 C 0.6643(3) 0.0698(4) 0.7736(3) 0.0515(17) Uani 1 1 d . . .
H2A H 0.6772 0.0659 0.8145 0.062 Uiso 1 1 calc R . .
H2B H 0.6661 0.0209 0.7579 0.062 Uiso 1 1 calc R . .
C3 C 0.6876(3) 0.1177(4) 0.6928(2) 0.0473(16) Uani 1 1 d . . .
H3A H 0.7053 0.0744 0.6814 0.057 Uiso 1 1 calc R . .
H3B H 0.6460 0.1134 0.6769 0.057 Uiso 1 1 calc R . .
C4 C 0.7076(3) 0.1842(4) 0.6704(2) 0.0459(16) Uani 1 1 d . . .
H4A H 0.6996 0.1794 0.6298 0.055 Uiso 1 1 calc R . .
H4B H 0.7491 0.1887 0.6865 0.055 Uiso 1 1 calc R . .
C5 C 0.6186(2) 0.2540(4) 0.6503(2) 0.0447(16) Uani 1 1 d . . .
H5A H 0.6004 0.2073 0.6548 0.054 Uiso 1 1 calc R . .
H5B H 0.6156 0.2602 0.6106 0.054 Uiso 1 1 calc R . .
C6 C 0.5881(3) 0.3158(4) 0.6693(3) 0.0473(16) Uani 1 1 d . . .
H6A H 0.6005 0.3624 0.6570 0.057 Uiso 1 1 calc R . .
H6B H 0.5469 0.3110 0.6514 0.057 Uiso 1 1 calc R . .
C7 C 0.5504(3) 0.2854(4) 0.7478(3) 0.0529(18) Uani 1 1 d . . .
H7A H 0.5547 0.2968 0.7871 0.063 Uiso 1 1 calc R . .
H7B H 0.5144 0.3072 0.7253 0.063 Uiso 1 1 calc R . .
C8 C 0.5479(3) 0.2049(4) 0.7400(3) 0.0499(17) Uani 1 1 d . . .
H8A H 0.5237 0.1830 0.7610 0.060 Uiso 1 1 calc R . .
H8B H 0.5312 0.1930 0.7003 0.060 Uiso 1 1 calc R . .
C9 C 0.7611(3) 0.0937(4) 0.7781(3) 0.0508(17) Uani 1 1 d . . .
H9A H 0.7699 0.0893 0.8184 0.076 Uiso 1 1 calc R . .
H9B H 0.7872 0.1284 0.7690 0.076 Uiso 1 1 calc R . .
H9C H 0.7653 0.0462 0.7622 0.076 Uiso 1 1 calc R . .
C10 C 0.7096(3) 0.3151(4) 0.6667(3) 0.0506(17) Uani 1 1 d . . .
H10A H 0.7503 0.3114 0.6853 0.076 Uiso 1 1 calc R . .
H10B H 0.6950 0.3605 0.6776 0.076 Uiso 1 1 calc R . .
H10C H 0.7032 0.3146 0.6265 0.076 Uiso 1 1 calc R . .
C11 C 0.6017(3) 0.3967(3) 0.7478(3) 0.0530(17) Uani 1 1 d . . .
H11A H 0.6329 0.4204 0.7376 0.079 Uiso 1 1 calc R . .
H11B H 0.6082 0.4003 0.7879 0.079 Uiso 1 1 calc R . .
H11C H 0.5659 0.4208 0.7287 0.079 Uiso 1 1 calc R . .
C12A C 0.7880(5) 0.4444(5) 0.9548(4) 0.048(3) Uani 0.785(7) 1 d PU A 1
H12A H 0.8128 0.4601 0.9913 0.058 Uiso 0.785(7) 1 calc PR A 1
H12B H 0.7481 0.4504 0.9550 0.058 Uiso 0.785(7) 1 calc PR A 1
C12B C 0.8109(12) 0.448(2) 0.9524(14) 0.044(10) Uani 0.215(7) 1 d PDU A 2
H12C H 0.8474 0.4611 0.9457 0.053 Uiso 0.215(7) 1 calc PR A 2
H12D H 0.8110 0.4649 0.9897 0.053 Uiso 0.215(7) 1 calc PR A 2
C13A C 0.7992(6) 0.4893(6) 0.9102(4) 0.086(4) Uani 0.785(7) 1 d P A 1
H13A H 0.8404 0.4974 0.9183 0.103 Uiso 0.785(7) 1 calc PR A 1
H13B H 0.7807 0.5373 0.9092 0.103 Uiso 0.785(7) 1 calc PR A 1
C13B C 0.7592(10) 0.4797(14) 0.9062(7) 0.028(6) Uani 0.215(7) 1 d PDU A 2
H13C H 0.7570 0.5333 0.9081 0.033 Uiso 0.215(7) 1 calc PR A 2
H13D H 0.7229 0.4579 0.9074 0.033 Uiso 0.215(7) 1 calc PR A 2
C14 C 0.8236(3) 0.4672(4) 0.8283(4) 0.069(2) Uani 1 1 d . A .
H14A H 0.8374 0.5176 0.8365 0.083 Uiso 1 1 calc R . .
H14B H 0.8080 0.4626 0.7876 0.083 Uiso 1 1 calc RD . .
C15 C 0.8732(3) 0.4155(4) 0.8481(4) 0.071(2) Uani 1 1 d . A .
H15A H 0.9031 0.4288 0.8308 0.085 Uiso 1 1 calc R . .
H15B H 0.8892 0.4200 0.8887 0.085 Uiso 1 1 calc R . .
C16 C 0.9015(3) 0.2902(4) 0.8641(3) 0.0516(17) Uani 1 1 d . A .
H16A H 0.9386 0.3112 0.8646 0.062 Uiso 1 1 calc R . .
H16B H 0.8975 0.2427 0.8450 0.062 Uiso 1 1 calc R . .
C17 C 0.8991(3) 0.2797(4) 0.9221(3) 0.0562(19) Uani 1 1 d . A .
H17A H 0.9302 0.2471 0.9421 0.067 Uiso 1 1 calc R . .
H17B H 0.9042 0.3270 0.9416 0.067 Uiso 1 1 calc R . .
C18 C 0.8361(3) 0.2527(4) 0.9790(2) 0.0512(18) Uani 1 1 d . A .
H18A H 0.8013 0.2263 0.9797 0.061 Uiso 1 1 calc R . .
H18B H 0.8687 0.2295 1.0062 0.061 Uiso 1 1 calc R . .
C19 C 0.8317(3) 0.3296(4) 0.9945(3) 0.0484(16) Uani 1 1 d . A .
H19A H 0.8125 0.3329 1.0239 0.058 Uiso 1 1 calc R . .
H19B H 0.8699 0.3512 1.0086 0.058 Uiso 1 1 calc R . .
C20A C 0.7252(4) 0.4908(6) 0.8216(5) 0.057(3) Uani 0.785(7) 1 d P A 1
H20A H 0.6955 0.4853 0.8400 0.085 Uiso 0.785(7) 1 calc PR A 1
H20B H 0.7126 0.4692 0.7845 0.085 Uiso 0.785(7) 1 calc PR A 1
H20C H 0.7332 0.5425 0.8184 0.085 Uiso 0.785(7) 1 calc PR A 1
C20B C 0.7203(11) 0.477(4) 0.8092(10) 0.13(4) Uani 0.215(7) 1 d PDU A 2
H20D H 0.6909 0.4407 0.8073 0.200 Uiso 0.215(7) 1 calc PR A 2
H20E H 0.7272 0.4816 0.7730 0.200 Uiso 0.215(7) 1 calc PRD A 2
H20F H 0.7076 0.5243 0.8196 0.200 Uiso 0.215(7) 1 calc PR A 2
C21 C 0.8485(3) 0.3267(4) 0.7737(3) 0.0557(19) Uani 1 1 d . A .
H21A H 0.8202 0.3604 0.7515 0.083 Uiso 1 1 calc R . .
H21B H 0.8360 0.2766 0.7641 0.083 Uiso 1 1 calc R . .
H21C H 0.8848 0.3346 0.7659 0.083 Uiso 1 1 calc R . .
C22 C 0.8432(3) 0.1684(4) 0.9085(3) 0.067(2) Uani 1 1 d . A .
H22A H 0.8483 0.1624 0.8716 0.100 Uiso 1 1 calc R . .
H22B H 0.8069 0.1472 0.9090 0.100 Uiso 1 1 calc R . .
H22C H 0.8741 0.1438 0.9359 0.100 Uiso 1 1 calc R . .
C23 C 0.6881(3) 0.2768(5) 0.8626(3) 0.069(2) Uani 1 1 d . . .
H23A H 0.6642 0.3216 0.8552 0.083 Uiso 0.785(7) 1 calc PR A 1
H23B H 0.7062 0.2297 0.8777 0.083 Uiso 0.215(7) 1 calc PR A 2
C24 C 0.5814(3) 0.2265(4) 0.8939(3) 0.068(2) Uani 1 1 d . . .
H24A H 0.5645 0.2737 0.8846 0.102 Uiso 0.785(7) 1 d PR A 1
H24B H 0.5699 0.2050 0.9247 0.102 Uiso 0.785(7) 1 d PR A 1
H24C H 0.5686 0.1936 0.8614 0.102 Uiso 0.785(7) 1 d PR A 1
H24D H 0.5493 0.2592 0.8790 0.102 Uiso 0.215(7) 1 d PR A 2
H24E H 0.5777 0.2034 0.9277 0.102 Uiso 0.215(7) 1 d PR A 2
H24F H 0.5819 0.1891 0.8663 0.102 Uiso 0.215(7) 1 d PR A 2
C25 C 0.6803(3) 0.2740(5) 0.9830(3) 0.083(3) Uani 1 1 d . . .
H25A H 0.7208 0.2641 1.0008 0.125 Uiso 0.785(7) 1 d PR A 1
H25B H 0.6581 0.2508 1.0051 0.125 Uiso 0.785(7) 1 d PR A 1
H25C H 0.6736 0.3259 0.9811 0.125 Uiso 0.785(7) 1 d PR A 1
H25D H 0.6874 0.3232 0.9982 0.125 Uiso 0.215(7) 1 d PR A 2
H25E H 0.7163 0.2481 0.9893 0.125 Uiso 0.215(7) 1 d PR A 2
H25F H 0.6560 0.2480 1.0014 0.125 Uiso 0.215(7) 1 d PR A 2
C26A C 0.6869(3) 0.1384(4) 0.9247(3) 0.048(2) Uani 0.785(7) 1 d P A 1
H26A H 0.6676 0.1092 0.8922 0.072 Uiso 0.785(7) 1 calc PR A 1
H26B H 0.6791 0.1182 0.9577 0.072 Uiso 0.785(7) 1 calc PR A 1
H26C H 0.7278 0.1378 0.9296 0.072 Uiso 0.785(7) 1 calc PR A 1
C26B C 0.646(3) 0.372(3) 0.906(3) 0.16(3) Uani 0.215(7) 1 d PU A 2
H26D H 0.6188 0.3870 0.8705 0.237 Uiso 0.215(7) 1 calc PR A 2
H26E H 0.6836 0.3890 0.9071 0.237 Uiso 0.215(7) 1 calc PR A 2
H26F H 0.6342 0.3923 0.9366 0.237 Uiso 0.215(7) 1 calc PR A 2
C27 C 0.4531(2) 0.1868(3) 0.5233(2) 0.0264(11) Uani 1 1 d . . .
C28 C 0.5021(2) 0.1540(3) 0.5160(2) 0.0248(11) Uani 1 1 d . . .
H28 H 0.5177 0.1725 0.4884 0.030 Uiso 1 1 calc R . .
C29 C 0.5280(2) 0.0958(3) 0.5476(2) 0.0316(13) Uani 1 1 d . B .
C30 C 0.5070(2) 0.0666(3) 0.5892(2) 0.0369(14) Uani 1 1 d . . .
H30 H 0.5240 0.0255 0.6102 0.044 Uiso 1 1 calc R . .
C31 C 0.4605(2) 0.1001(3) 0.5984(2) 0.0353(13) Uani 1 1 d . B .
C32 C 0.4340(2) 0.1583(3) 0.5659(2) 0.0291(12) Uani 1 1 d . . .
H32 H 0.4017 0.1795 0.5730 0.035 Uiso 1 1 calc R . .
C33 C 0.5801(3) 0.0625(4) 0.5380(3) 0.0383(14) Uani 1 1 d . . .
C34 C 0.4344(3) 0.0696(5) 0.6404(3) 0.060(2) Uani 1 1 d . . .
C35 C 0.4252(2) 0.2559(3) 0.4224(2) 0.0256(11) Uani 1 1 d . . .
C36 C 0.4280(2) 0.1919(3) 0.3935(2) 0.0273(12) Uani 1 1 d . . .
H36 H 0.4321 0.1469 0.4126 0.033 Uiso 1 1 calc R . .
C37 C 0.4250(2) 0.1921(3) 0.3376(2) 0.0304(12) Uani 1 1 d . . .
C38 C 0.4184(2) 0.2560(3) 0.3083(2) 0.0308(13) Uani 1 1 d . . .
H38 H 0.4164 0.2560 0.2701 0.037 Uiso 1 1 calc R . .
C39 C 0.4149(2) 0.3204(3) 0.3353(2) 0.0280(12) Uani 1 1 d . . .
C40 C 0.4186(2) 0.3196(3) 0.3918(2) 0.0278(12) Uani 1 1 d . . .
H40 H 0.4166 0.3644 0.4098 0.033 Uiso 1 1 calc R . .
C41 C 0.4330(2) 0.1222(3) 0.3102(2) 0.0382(14) Uani 1 1 d . . .
C42 C 0.4084(2) 0.3910(3) 0.3046(2) 0.0358(13) Uani 1 1 d . . .
C43 C 0.3535(2) 0.2566(3) 0.4800(2) 0.0273(12) Uani 1 1 d . . .
C44 C 0.3218(2) 0.3204(3) 0.4708(2) 0.0342(13) Uani 1 1 d . . .
H44 H 0.3405 0.3653 0.4699 0.041 Uiso 1 1 calc R . .
C45 C 0.2630(2) 0.3208(3) 0.4627(2) 0.0381(14) Uani 1 1 d . . .
C46 C 0.2342(3) 0.2562(4) 0.4629(2) 0.0441(16) Uani 1 1 d . . .
H46 H 0.1944 0.2562 0.4573 0.053 Uiso 1 1 calc R . .
C47 C 0.2641(2) 0.1925(3) 0.4712(2) 0.0366(14) Uani 1 1 d . . .
C48 C 0.3224(2) 0.1933(3) 0.4786(2) 0.0301(12) Uani 1 1 d . . .
H48 H 0.3418 0.1482 0.4828 0.036 Uiso 1 1 calc R . .
C49 C 0.2327(3) 0.3919(4) 0.4569(3) 0.0557(19) Uani 1 1 d . . .
C50 C 0.2340(2) 0.1221(4) 0.4710(3) 0.0484(18) Uani 1 1 d . . .
C51 C 0.4539(2) 0.3276(3) 0.5205(2) 0.0288(12) Uani 1 1 d . . .
C52 C 0.5030(2) 0.3549(3) 0.5128(2) 0.0275(12) Uani 1 1 d . . .
H52 H 0.5183 0.3322 0.4864 0.033 Uiso 1 1 calc R . .
C53 C 0.5313(2) 0.4149(3) 0.5424(2) 0.0299(12) Uani 1 1 d . . .
C54 C 0.5096(2) 0.4504(3) 0.5799(2) 0.0377(14) Uani 1 1 d . . .
H54 H 0.5280 0.4918 0.5995 0.045 Uiso 1 1 calc R . .
C55 C 0.4597(2) 0.4236(3) 0.5881(2) 0.0370(14) Uani 1 1 d . . .
C56 C 0.4327(2) 0.3629(3) 0.5602(2) 0.0350(13) Uani 1 1 d . . .
H56 H 0.3996 0.3448 0.5677 0.042 Uiso 1 1 calc R . .
C57 C 0.5861(3) 0.4397(3) 0.5350(2) 0.0370(14) Uani 1 1 d . . .
C58 C 0.4348(3) 0.4609(4) 0.6295(3) 0.0503(17) Uani 1 1 d . . .
C59 C 0.13412(19) 0.2121(3) 0.28818(18) 0.0189(10) Uani 1 1 d . . .
C60 C 0.1714(2) 0.1535(3) 0.3024(2) 0.0258(11) Uani 1 1 d . . .
H60 H 0.1563 0.1061 0.3027 0.031 Uiso 1 1 calc R . .
C61 C 0.2295(2) 0.1618(3) 0.3160(2) 0.0261(11) Uani 1 1 d . . .
C62 C 0.2540(2) 0.2308(3) 0.3172(2) 0.0293(12) Uani 1 1 d . . .
H62 H 0.2939 0.2371 0.3270 0.035 Uiso 1 1 calc R . .
C63 C 0.2174(2) 0.2894(3) 0.3035(2) 0.0247(11) Uani 1 1 d . . .
C64 C 0.1594(2) 0.2802(3) 0.28983(19) 0.0223(11) Uani 1 1 d . . .
H64 H 0.1358 0.3219 0.2812 0.027 Uiso 1 1 calc R . .
C65 C 0.2674(2) 0.0971(3) 0.3274(2) 0.0362(14) Uani 1 1 d . . .
C66 C 0.2411(2) 0.3642(3) 0.3011(3) 0.0369(14) Uani 1 1 d . . .
C67 C 0.04453(19) 0.1261(3) 0.24086(18) 0.0187(10) Uani 1 1 d . . .
C68 C 0.0709(2) 0.0985(3) 0.20273(18) 0.0210(10) Uani 1 1 d . . .
H68 H 0.1042 0.1218 0.1994 0.025 Uiso 1 1 calc R . .
C69 C 0.0507(2) 0.0389(3) 0.16990(19) 0.0239(11) Uani 1 1 d . . .
C70 C 0.0028(2) 0.0026(3) 0.17369(19) 0.0227(11) Uani 1 1 d . . .
H70 H -0.0107 -0.0390 0.1515 0.027 Uiso 1 1 calc R . .
C71 C -0.02487(19) 0.0277(3) 0.20978(19) 0.0207(10) Uani 1 1 d . . .
C72 C -0.00459(19) 0.0891(2) 0.24250(18) 0.0184(10) Uani 1 1 d . . .
H72 H -0.0250 0.1062 0.2667 0.022 Uiso 1 1 calc R . .
C73 C 0.0810(2) 0.0133(3) 0.1298(2) 0.0328(13) Uani 1 1 d . . .
C74 C -0.0775(2) -0.0079(3) 0.2145(2) 0.0264(11) Uani 1 1 d . . .
C75 C 0.02992(19) 0.2651(3) 0.23772(18) 0.0178(10) Uani 1 1 d . . .
C76 C 0.04438(19) 0.2864(3) 0.19019(18) 0.0191(10) Uani 1 1 d . . .
H76 H 0.0772 0.2661 0.1835 0.023 Uiso 1 1 calc R . .
C77 C 0.0126(2) 0.3360(3) 0.15259(19) 0.0233(11) Uani 1 1 d . . .
C78 C -0.0354(2) 0.3680(3) 0.1606(2) 0.0255(11) Uani 1 1 d . . .
H78 H -0.0571 0.4021 0.1348 0.031 Uiso 1 1 calc R . .
C79 C -0.0506(2) 0.3485(3) 0.2074(2) 0.0237(11) Uani 1 1 d . . .
C80 C -0.01889(19) 0.2976(2) 0.24514(18) 0.0186(10) Uani 1 1 d . . .
H80 H -0.0307 0.2848 0.2766 0.022 Uiso 1 1 calc R . .
C81 C 0.0317(2) 0.3564(3) 0.1030(2) 0.0342(13) Uani 1 1 d . . .
C82 C -0.1026(2) 0.3811(3) 0.2165(2) 0.0314(12) Uani 1 1 d . . .
C83 C 0.05804(18) 0.1984(3) 0.33893(18) 0.0177(10) Uani 1 1 d . . .
C84 C 0.05786(19) 0.1342(3) 0.36732(19) 0.0211(10) Uani 1 1 d . . .
H84 H 0.0575 0.0896 0.3483 0.025 Uiso 1 1 calc R . .
C85 C 0.0582(2) 0.1321(3) 0.42275(19) 0.0228(11) Uani 1 1 d . . .
C86 C 0.0591(2) 0.1959(3) 0.45202(19) 0.0222(11) Uani 1 1 d . . .
H86 H 0.0594 0.1949 0.4898 0.027 Uiso 1 1 calc R . .
C87 C 0.0596(2) 0.2614(3) 0.4248(2) 0.0218(11) Uani 1 1 d . . .
C88 C 0.05918(19) 0.2620(3) 0.36966(19) 0.0198(10) Uani 1 1 d . . .
H88 H 0.0597 0.3075 0.3520 0.024 Uiso 1 1 calc R . .
C89 C 0.0562(2) 0.0609(3) 0.4508(2) 0.0337(13) Uani 1 1 d . . .
C90 C 0.0614(2) 0.3296(3) 0.4575(2) 0.0276(12) Uani 1 1 d . . .
C91 C 0.2723(3) 0.2906(4) 0.1303(3) 0.068(2) Uani 1 1 d . . .
H91A H 0.2842 0.3157 0.1666 0.081 Uiso 1 1 calc R . .
H91B H 0.2802 0.3235 0.1024 0.081 Uiso 1 1 calc R . .
C92 C 0.2104(3) 0.2766(4) 0.1155(4) 0.079(3) Uani 1 1 d . . .
H92A H 0.1915 0.3218 0.1222 0.095 Uiso 1 1 calc R . .
H92B H 0.1968 0.2665 0.0753 0.095 Uiso 1 1 calc R . .
C93 C 0.1915(3) 0.2171(4) 0.1445(3) 0.0602(19) Uani 1 1 d . . .
H93A H 0.1515 0.2055 0.1251 0.072 Uiso 1 1 calc R . .
H93B H 0.1935 0.2329 0.1825 0.072 Uiso 1 1 calc R . .
C94 C 0.2265(3) 0.1509(4) 0.1473(4) 0.071(2) Uani 1 1 d . . .
H94A H 0.2153 0.1270 0.1106 0.086 Uiso 1 1 calc R . .
H94B H 0.2181 0.1168 0.1743 0.086 Uiso 1 1 calc R . .
C95 C 0.2890(3) 0.1646(5) 0.1636(5) 0.094(3) Uani 1 1 d . . .
H95A H 0.3018 0.1763 0.2037 0.113 Uiso 1 1 calc R . .
H95B H 0.3083 0.1193 0.1581 0.113 Uiso 1 1 calc R . .
C96 C 0.3065(3) 0.2226(4) 0.1336(3) 0.061(2) Uani 1 1 d . . .
H96A H 0.3034 0.2057 0.0955 0.073 Uiso 1 1 calc R . .
H96B H 0.3469 0.2339 0.1518 0.073 Uiso 1 1 calc R . .
C97 C 0.1631(3) 0.6087(4) 0.4186(3) 0.0580(19) Uani 1 1 d . . .
C98 C 0.1314(3) 0.6606(3) 0.3863(3) 0.0460(16) Uani 1 1 d . . .
C99 C 0.0791(3) 0.6758(4) 0.3859(3) 0.0520(18) Uani 1 1 d . . .
H99 H 0.0585 0.7126 0.3620 0.062 Uiso 1 1 calc R . .
C100 C 0.0548(3) 0.6386(4) 0.4197(3) 0.062(2) Uani 1 1 d . . .
H100 H 0.0174 0.6508 0.4198 0.075 Uiso 1 1 calc R . .
C101 C 0.0829(4) 0.5836(4) 0.4538(3) 0.070(2) Uani 1 1 d . . .
H101 H 0.0652 0.5571 0.4766 0.084 Uiso 1 1 calc R . .
C102 C 0.1397(5) 0.5680(4) 0.4536(3) 0.089(3) Uani 1 1 d . . .
H102 H 0.1611 0.5310 0.4767 0.107 Uiso 1 1 calc R . .

loop_
_atom_site_aniso_label
_atom_site_aniso_U_11
_atom_site_aniso_U_22
_atom_site_aniso_U_33
_atom_site_aniso_U_23
_atom_site_aniso_U_13
_atom_site_aniso_U_12
Zr1 0.0323(3) 0.0311(3) 0.0316(3) 0.0006(2) 0.0128(2) 0.0033(2)
Zr2 0.0289(3) 0.0259(3) 0.0279(3) -0.0013(2) 0.0093(2) 0.0036(2)
Si1A 0.0319(13) 0.053(2) 0.0316(12) 0.0019(12) 0.0150(10) 0.0016(12)
Si1B 0.071(8) 0.068(10) 0.083(9) 0.000(7) 0.024(6) 0.024(7)
N1 0.042(3) 0.032(3) 0.053(3) 0.000(2) 0.019(2) 0.003(2)
N2 0.043(3) 0.041(3) 0.039(3) -0.003(2) 0.009(2) 0.005(2)
N3 0.037(3) 0.052(3) 0.036(3) -0.001(2) 0.009(2) -0.005(2)
N4 0.039(3) 0.047(3) 0.037(3) 0.004(2) 0.009(2) 0.004(2)
N5 0.055(3) 0.035(3) 0.031(3) 0.001(2) 0.008(2) 0.008(2)
N6 0.072(4) 0.036(3) 0.041(3) 0.001(2) 0.016(3) -0.003(3)
N7 0.035(3) 0.046(3) 0.044(3) -0.006(2) 0.003(2) -0.004(2)
N8 0.057(4) 0.050(4) 0.039(3) 0.003(3) 0.014(3) 0.017(3)
F1 0.042(6) 0.050(6) 0.026(5) 0.006(5) 0.015(4) 0.013(4)
F2 0.026(6) 0.055(12) 0.057(6) -0.027(7) 0.002(5) -0.011(6)
F3 0.053(5) 0.020(4) 0.073(6) -0.001(4) 0.032(5) 0.002(4)
F1B 0.039(9) 0.15(3) 0.093(19) -0.072(17) 0.004(10) 0.027(16)
F2B 0.030(8) 0.056(18) 0.112(17) -0.034(12) 0.040(10) -0.021(9)
F3B 0.13(2) 0.11(2) 0.21(4) 0.09(2) 0.13(2) 0.096(18)
F4A 0.063(9) 0.137(18) 0.058(7) 0.016(10) 0.020(5) -0.046(11)
F5A 0.087(10) 0.105(11) 0.056(7) 0.050(7) 0.053(7) 0.051(9)
F6A 0.050(6) 0.046(5) 0.034(5) 0.009(3) 0.009(4) 0.005(4)
F4B 0.128(17) 0.079(14) 0.049(7) -0.020(9) 0.051(9) -0.059(12)
F5B 0.073(14) 0.111(18) 0.082(17) 0.061(15) 0.059(14) 0.042(15)
F6B 0.024(7) 0.080(11) 0.033(8) 0.025(7) 0.005(6) -0.007(7)
F7 0.044(2) 0.040(2) 0.053(2) -0.0168(17) 0.0178(17) -0.0056(16)
F8 0.129(4) 0.061(3) 0.031(2) -0.0118(19) 0.018(2) 0.023(3)
F9 0.044(2) 0.051(2) 0.107(3) -0.016(2) 0.044(2) 0.0024(18)
F10 0.039(2) 0.065(3) 0.089(3) 0.029(2) 0.031(2) -0.0033(18)
F11 0.068(3) 0.056(2) 0.0307(19) 0.0072(17) 0.0007(17) -0.004(2)
F12 0.057(2) 0.0310(19) 0.0382(19) 0.0075(15) 0.0161(17) 0.0022(16)
F13 0.064(3) 0.042(2) 0.149(5) 0.026(3) 0.046(3) 0.021(2)
F14 0.056(3) 0.081(3) 0.092(3) 0.024(3) 0.003(2) 0.036(2)
F15 0.122(4) 0.092(4) 0.070(3) 0.017(3) 0.044(3) 0.068(3)
F16 0.112(4) 0.101(4) 0.059(3) 0.010(3) 0.015(3) -0.068(3)
F17 0.095(3) 0.089(4) 0.086(3) 0.012(3) 0.055(3) -0.032(3)
F18 0.044(3) 0.065(3) 0.249(7) 0.076(4) 0.017(3) -0.011(2)
F19 0.060(2) 0.043(2) 0.078(3) -0.012(2) 0.036(2) -0.0211(19)
F20 0.065(3) 0.072(3) 0.061(3) -0.018(2) 0.040(2) -0.028(2)
F21 0.035(2) 0.106(4) 0.118(4) 0.071(3) 0.020(2) 0.007(2)
F22 0.125(4) 0.053(3) 0.068(3) -0.012(2) 0.049(3) 0.007(3)
F23 0.130(4) 0.089(3) 0.038(2) 0.018(2) 0.045(3) 0.043(3)
F24 0.058(3) 0.136(5) 0.139(5) -0.092(4) 0.052(3) -0.021(3)
F25 0.0348(19) 0.0271(19) 0.103(3) 0.001(2) 0.014(2) 0.0069(15)
F26 0.0341(18) 0.039(2) 0.044(2) -0.0029(16) -0.0042(15) 0.0135(15)
F27 0.054(2) 0.062(3) 0.053(2) -0.0109(19) 0.0144(19) 0.0288(19)
F28 0.049(2) 0.042(2) 0.081(3) 0.007(2) -0.017(2) -0.0157(18)
F29 0.180(5) 0.081(3) 0.076(3) -0.010(3) 0.078(4) -0.072(4)
F30 0.0277(19) 0.029(2) 0.178(5) 0.009(3) 0.026(2) -0.0025(16)
F31 0.069(3) 0.089(3) 0.107(3) -0.077(3) 0.063(3) -0.042(2)
F32 0.101(3) 0.073(3) 0.046(2) 0.021(2) 0.051(2) 0.041(2)
F33 0.039(2) 0.076(3) 0.046(2) -0.0068(19) 0.0220(17) 0.0160(18)
F34 0.048(2) 0.049(2) 0.070(3) -0.0315(19) 0.0332(19) -0.0262(18)
F35 0.0391(18) 0.053(2) 0.0344(18) 0.0188(16) 0.0107(15) -0.0109(16)
F36 0.0233(16) 0.0322(18) 0.063(2) 0.0154(16) 0.0136(15) 0.0015(14)
F37 0.102(3) 0.100(3) 0.043(2) 0.041(2) 0.053(2) 0.065(3)
F38 0.072(3) 0.097(3) 0.0292(19) 0.011(2) 0.0124(18) -0.047(2)
F39 0.0447(19) 0.053(2) 0.0175(15) 0.0083(14) 0.0054(14) 0.0025(16)
F40 0.050(2) 0.055(2) 0.052(2) 0.0112(18) 0.0336(18) 0.0226(18)
F41 0.045(2) 0.0323(19) 0.056(2) 0.0047(16) 0.0195(17) 0.0179(15)
F42 0.0234(18) 0.067(3) 0.093(3) -0.041(2) 0.0091(19) -0.0019(17)
F43 0.091(3) 0.0251(18) 0.0269(17) 0.0037(14) 0.0202(18) 0.0035(18)
F44 0.072(2) 0.0316(18) 0.0197(16) 0.0099(14) 0.0133(16) 0.0087(17)
F45 0.048(2) 0.062(3) 0.082(3) 0.042(2) 0.004(2) -0.021(2)
F46 0.055(2) 0.048(2) 0.075(3) -0.024(2) 0.047(2) -0.0118(18)
F47 0.065(2) 0.039(2) 0.0264(17) -0.0094(15) -0.0096(16) 0.0066(17)
F48 0.062(2) 0.0253(17) 0.0266(16) -0.0007(13) 0.0155(15) -0.0033(15)
F49 0.103(4) 0.130(5) 0.120(5) 0.016(4) 0.048(4) 0.068(4)
F50 0.125(4) 0.065(3) 0.068(3) 0.006(2) 0.050(3) 0.006(3)
B1 0.031(3) 0.030(3) 0.024(3) 0.002(3) 0.011(3) 0.001(3)
B2 0.019(3) 0.019(3) 0.015(3) 0.004(2) 0.005(2) 0.003(2)
C1 0.045(4) 0.037(4) 0.061(4) -0.002(3) 0.020(3) -0.006(3)
C2 0.065(5) 0.041(4) 0.050(4) 0.000(3) 0.021(4) 0.001(3)
C3 0.051(4) 0.052(4) 0.036(3) -0.008(3) 0.008(3) 0.009(3)
C4 0.047(4) 0.061(5) 0.031(3) -0.004(3) 0.014(3) 0.011(3)
C5 0.034(3) 0.064(5) 0.034(3) 0.001(3) 0.005(3) 0.000(3)
C6 0.039(3) 0.053(4) 0.045(4) 0.009(3) 0.003(3) 0.005(3)
C7 0.036(4) 0.063(5) 0.064(5) -0.002(4) 0.021(3) 0.007(3)
C8 0.039(4) 0.051(4) 0.062(4) -0.003(3) 0.018(3) 0.000(3)
C9 0.043(4) 0.051(4) 0.053(4) -0.013(3) 0.005(3) 0.019(3)
C10 0.047(4) 0.070(5) 0.037(4) 0.008(3) 0.016(3) -0.006(3)
C11 0.060(4) 0.036(4) 0.059(4) 0.003(3) 0.012(4) 0.010(3)
C12A 0.055(4) 0.042(4) 0.048(4) -0.011(3) 0.015(4) 0.002(4)
C12B 0.045(10) 0.043(10) 0.044(10) -0.004(5) 0.013(5) 0.000(5)
C13A 0.149(13) 0.050(7) 0.066(7) -0.015(6) 0.042(8) -0.001(7)
C13B 0.028(7) 0.024(7) 0.027(7) -0.002(5) 0.004(5) -0.001(5)
C14 0.044(4) 0.045(4) 0.118(7) 0.016(4) 0.024(4) -0.015(3)
C15 0.056(5) 0.050(5) 0.105(7) -0.013(4) 0.020(5) -0.019(4)
C16 0.036(4) 0.065(5) 0.052(4) 0.000(4) 0.011(3) 0.009(3)
C17 0.036(4) 0.075(5) 0.060(5) 0.002(4) 0.017(3) 0.016(3)
C18 0.072(5) 0.051(4) 0.030(3) 0.005(3) 0.013(3) 0.021(4)
C19 0.055(4) 0.051(4) 0.036(3) 0.002(3) 0.008(3) 0.008(3)
C20A 0.045(5) 0.018(4) 0.103(8) 0.019(5) 0.013(5) 0.009(4)
C20B 0.13(4) 0.13(4) 0.13(4) 0.001(5) 0.038(11) 0.000(5)
C21 0.046(4) 0.088(6) 0.039(4) 0.000(4) 0.022(3) -0.009(4)
C22 0.099(6) 0.051(5) 0.049(4) 0.004(4) 0.020(4) 0.033(4)
C23 0.031(4) 0.142(8) 0.038(4) 0.013(4) 0.016(3) 0.001(4)
C24 0.050(4) 0.087(6) 0.071(5) 0.031(5) 0.025(4) 0.001(4)
C25 0.080(6) 0.131(8) 0.049(5) -0.003(5) 0.035(4) 0.018(6)
C26A 0.053(5) 0.046(5) 0.056(5) 0.002(4) 0.033(4) -0.004(4)
C26B 0.16(3) 0.16(3) 0.16(3) -0.001(5) 0.045(9) 0.001(5)
C27 0.024(3) 0.028(3) 0.025(3) -0.001(2) 0.003(2) -0.005(2)
C28 0.024(3) 0.026(3) 0.023(3) 0.001(2) 0.006(2) -0.003(2)
C29 0.022(3) 0.040(3) 0.029(3) -0.007(2) 0.000(2) 0.002(2)
C30 0.032(3) 0.048(4) 0.028(3) 0.008(3) 0.005(2) 0.005(3)
C31 0.029(3) 0.049(4) 0.028(3) 0.010(3) 0.009(2) 0.003(3)
C32 0.025(3) 0.044(3) 0.019(3) 0.001(2) 0.008(2) 0.009(2)
C33 0.038(4) 0.044(4) 0.033(3) 0.002(3) 0.011(3) 0.011(3)
C34 0.044(4) 0.098(7) 0.042(4) 0.030(4) 0.018(3) 0.024(5)
C35 0.018(2) 0.031(3) 0.028(3) 0.001(2) 0.006(2) 0.001(2)
C36 0.021(3) 0.029(3) 0.031(3) 0.000(2) 0.006(2) -0.001(2)
C37 0.022(3) 0.041(3) 0.030(3) -0.008(3) 0.010(2) -0.001(2)
C38 0.023(3) 0.047(4) 0.025(3) -0.003(3) 0.011(2) -0.005(2)
C39 0.018(2) 0.038(3) 0.028(3) 0.002(2) 0.005(2) -0.004(2)
C40 0.024(3) 0.029(3) 0.032(3) -0.002(2) 0.011(2) -0.003(2)
C41 0.035(3) 0.042(4) 0.039(3) -0.005(3) 0.012(3) -0.001(3)
C42 0.034(3) 0.040(4) 0.033(3) 0.007(3) 0.009(3) -0.007(3)
C43 0.031(3) 0.032(3) 0.022(3) 0.002(2) 0.013(2) 0.005(2)
C44 0.037(3) 0.039(3) 0.031(3) 0.006(3) 0.015(3) 0.003(3)
C45 0.033(3) 0.045(4) 0.036(3) 0.011(3) 0.011(3) 0.014(3)
C46 0.031(3) 0.063(5) 0.040(4) 0.022(3) 0.015(3) 0.003(3)
C47 0.033(3) 0.047(4) 0.029(3) 0.018(3) 0.006(2) 0.000(3)
C48 0.023(3) 0.038(3) 0.027(3) 0.012(2) 0.005(2) 0.001(2)
C49 0.050(4) 0.056(5) 0.068(5) 0.019(4) 0.028(4) 0.023(4)
C50 0.024(3) 0.066(5) 0.052(4) 0.028(4) 0.006(3) -0.011(3)
C51 0.035(3) 0.027(3) 0.025(3) 0.002(2) 0.011(2) 0.003(2)
C52 0.033(3) 0.027(3) 0.023(3) 0.003(2) 0.010(2) 0.001(2)
C53 0.032(3) 0.029(3) 0.028(3) 0.006(2) 0.009(2) 0.000(2)
C54 0.041(3) 0.036(3) 0.032(3) -0.004(3) 0.006(3) -0.004(3)
C55 0.041(3) 0.041(4) 0.030(3) -0.005(3) 0.012(3) 0.001(3)
C56 0.037(3) 0.041(4) 0.029(3) 0.002(3) 0.012(3) -0.003(3)
C57 0.048(4) 0.028(3) 0.037(3) 0.005(3) 0.015(3) -0.004(3)
C58 0.053(4) 0.046(4) 0.058(5) -0.006(3) 0.025(4) 0.001(3)
C59 0.021(2) 0.024(3) 0.013(2) -0.0007(19) 0.0076(19) 0.004(2)
C60 0.029(3) 0.027(3) 0.022(3) 0.001(2) 0.008(2) -0.002(2)
C61 0.024(3) 0.030(3) 0.023(3) -0.002(2) 0.005(2) 0.005(2)
C62 0.022(3) 0.038(3) 0.028(3) 0.001(2) 0.008(2) 0.000(2)
C63 0.021(3) 0.027(3) 0.026(3) 0.001(2) 0.007(2) -0.001(2)
C64 0.022(2) 0.025(3) 0.021(3) 0.001(2) 0.008(2) 0.002(2)
C65 0.026(3) 0.035(3) 0.047(4) -0.004(3) 0.011(3) 0.003(2)
C66 0.020(3) 0.040(4) 0.050(4) -0.002(3) 0.010(3) -0.007(3)
C67 0.021(2) 0.019(3) 0.016(2) 0.0039(19) 0.0046(19) 0.0019(19)
C68 0.024(3) 0.022(3) 0.018(2) 0.000(2) 0.007(2) 0.000(2)
C69 0.027(3) 0.028(3) 0.017(2) 0.000(2) 0.005(2) 0.006(2)
C70 0.027(3) 0.020(3) 0.020(2) -0.004(2) 0.005(2) 0.000(2)
C71 0.020(2) 0.023(3) 0.018(2) 0.004(2) 0.0022(19) 0.001(2)
C72 0.024(2) 0.018(2) 0.014(2) 0.0051(19) 0.0073(19) 0.006(2)
C73 0.032(3) 0.035(3) 0.034(3) -0.012(3) 0.013(3) 0.000(2)
C74 0.030(3) 0.021(3) 0.028(3) -0.001(2) 0.008(2) 0.000(2)
C75 0.020(2) 0.020(2) 0.015(2) -0.0047(19) 0.0070(19) -0.0042(19)
C76 0.020(2) 0.022(3) 0.016(2) -0.0005(19) 0.0067(19) 0.002(2)
C77 0.027(3) 0.024(3) 0.018(2) 0.001(2) 0.005(2) -0.005(2)
C78 0.028(3) 0.021(3) 0.025(3) 0.004(2) 0.005(2) 0.006(2)
C79 0.022(3) 0.021(3) 0.027(3) -0.002(2) 0.005(2) 0.002(2)
C80 0.022(2) 0.018(2) 0.016(2) -0.0014(19) 0.0064(19) -0.004(2)
C81 0.043(3) 0.041(3) 0.020(3) 0.009(2) 0.012(2) 0.010(3)
C82 0.028(3) 0.029(3) 0.039(3) 0.002(2) 0.013(3) 0.006(2)
C83 0.011(2) 0.025(3) 0.016(2) -0.001(2) 0.0020(18) -0.0028(19)
C84 0.020(2) 0.022(3) 0.019(2) -0.003(2) 0.002(2) 0.002(2)
C85 0.021(2) 0.027(3) 0.021(3) 0.004(2) 0.007(2) 0.000(2)
C86 0.026(3) 0.027(3) 0.014(2) 0.004(2) 0.006(2) -0.001(2)
C87 0.019(2) 0.025(3) 0.021(3) 0.000(2) 0.006(2) 0.001(2)
C88 0.016(2) 0.025(3) 0.018(2) 0.007(2) 0.0050(19) -0.001(2)
C89 0.040(3) 0.034(3) 0.023(3) 0.005(2) 0.004(2) 0.000(3)
C90 0.027(3) 0.032(3) 0.024(3) -0.001(2) 0.009(2) 0.003(2)
C91 0.060(5) 0.075(6) 0.074(5) -0.022(4) 0.030(4) -0.008(4)
C92 0.068(5) 0.050(5) 0.133(8) 0.004(5) 0.050(5) 0.004(4)
C93 0.054(4) 0.067(5) 0.058(5) 0.001(4) 0.013(4) -0.002(4)
C94 0.066(5) 0.052(5) 0.099(7) 0.011(4) 0.029(5) -0.005(4)
C95 0.052(5) 0.085(7) 0.149(9) 0.038(6) 0.034(6) 0.017(5)
C96 0.050(4) 0.074(6) 0.059(5) -0.005(4) 0.016(4) -0.003(4)
C97 0.068(5) 0.060(5) 0.047(4) -0.001(4) 0.019(4) 0.021(4)
C98 0.072(5) 0.031(4) 0.037(4) -0.003(3) 0.019(3) 0.004(3)
C99 0.061(5) 0.053(4) 0.035(4) -0.009(3) 0.001(3) 0.010(4)
C100 0.051(4) 0.067(5) 0.059(5) -0.023(4) 0.000(4) -0.016(4)
C101 0.107(7) 0.053(5) 0.057(5) -0.015(4) 0.034(5) -0.024(5)
C102 0.169(10) 0.034(4) 0.047(5) 0.005(4) 0.006(6) 0.035(5)

loop_
_atom_type_symbol
_atom_type_description
_atom_type_scat_dispersion_real
_atom_type_scat_dispersion_imag
_atom_type_scat_source
C C 0.0033 0.0016 'International Tables Vol C Tables 4.2.6.8 and 6.1.1.4'
H H 0.0000 0.0000 'International Tables Vol C Tables 4.2.6.8 and 6.1.1.4'
B B 0.0013 0.0007 'International Tables Vol C Tables 4.2.6.8 and 6.1.1.4'
F F 0.0171 0.0103 'International Tables Vol C Tables 4.2.6.8 and 6.1.1.4'
N N 0.0061 0.0033 'International Tables Vol C Tables 4.2.6.8 and 6.1.1.4'
Si Si 0.0817 0.0704 'International Tables Vol C Tables 4.2.6.8 and 6.1.1.4'
Zr Zr -2.9673 0.5597 'International Tables Vol C Tables 4.2.6.8 and 6.1.1.4'

loop_
_geom_angle_atom_site_label_1
_geom_angle_atom_site_label_2
_geom_angle_atom_site_label_3
_geom_angle
N1 Zr1 C23 104.5(2)
N1 Zr1 N2 71.94(18)
C23 Zr1 N2 123.4(3)
N1 Zr1 N3 95.62(18)
C23 Zr1 N3 155.0(3)
N2 Zr1 N3 76.63(17)
N1 Zr1 N4 73.29(18)
C23 Zr1 N4 98.6(2)
N2 Zr1 N4 130.59(17)
N3 Zr1 N4 73.03(17)
N1 Zr1 Zr2 149.08(14)
C23 Zr1 Zr2 45.26(18)
N2 Zr1 Zr2 115.75(12)
N3 Zr1 Zr2 115.21(12)
N4 Zr1 Zr2 112.22(12)
N1 Zr1 H1 140.2(15)
C23 Zr1 H1 72.9(15)
N2 Zr1 H1 77.0(15)
N3 Zr1 H1 100.7(15)
N4 Zr1 H1 146.3(15)
Zr2 Zr1 H1 39.4(15)
N1 Zr1 H2 161.2(15)
C23 Zr1 H2 67.4(15)
N2 Zr1 H2 126.8(15)
N3 Zr1 H2 88.9(15)
N4 Zr1 H2 90.8(15)
Zr2 Zr1 H2 30.5(15)
H1 Zr1 H2 56(2)
N5 Zr2 C23 103.0(2)
N5 Zr2 N8 71.66(18)
C23 Zr2 N8 107.9(3)
N5 Zr2 N6 73.69(18)
C23 Zr2 N6 117.7(3)
N8 Zr2 N6 127.33(19)
N5 Zr2 N7 102.33(19)
C23 Zr2 N7 153.6(2)
N8 Zr2 N7 73.40(18)
N6 Zr2 N7 76.77(18)
N5 Zr2 Zr1 146.92(15)
C23 Zr2 Zr1 43.96(18)
N8 Zr2 Zr1 113.42(14)
N6 Zr2 Zr1 117.36(13)
N7 Zr2 Zr1 110.48(12)
N5 Zr2 H1 147.7(15)
C23 Zr2 H1 71.0(15)
N8 Zr2 H1 80.0(15)
N6 Zr2 H1 137.9(15)
N7 Zr2 H1 83.6(15)
Zr1 Zr2 H1 38.4(15)
N5 Zr2 H2 151.1(17)
C23 Zr2 H2 70.5(17)
N8 Zr2 H2 137.2(17)
N6 Zr2 H2 84.4(17)
N7 Zr2 H2 90.5(17)
Zr1 Zr2 H2 35.8(17)
H1 Zr2 H2 59(2)
C23 Si1A C25 117.1(4)
C23 Si1A C26A 109.0(4)
C25 Si1A C26A 105.0(4)
C23 Si1A C24 114.3(3)
C25 Si1A C24 105.2(4)
C26A Si1A C24 105.2(4)
C26B Si1B C24 121(2)
C26B Si1B C25 94(2)
C24 Si1B C25 110.7(9)
C26B Si1B C23 87(2)
C24 Si1B C23 120.3(9)
C25 Si1B C23 119.5(9)
C26B Si1B H24A 90.7
C25 Si1B H24A 118.7
C23 Si1B H24A 121.8
C24 Si1B H25C 120.3
C23 Si1B H25C 119.3
H24A Si1B H25C 111.7
C8 N1 C1 110.3(5)
C8 N1 Zr1 123.6(4)
C1 N1 Zr1 125.3(4)
C2 N2 C9 108.1(5)
C2 N2 C3 109.5(5)
C9 N2 C3 108.1(5)
C2 N2 Zr1 105.6(4)
C9 N2 Zr1 119.5(4)
C3 N2 Zr1 105.8(4)
C5 N3 C10 109.1(5)
C5 N3 C4 110.7(5)
C10 N3 C4 106.8(5)
C5 N3 Zr1 104.0(3)
C10 N3 Zr1 120.0(4)
C4 N3 Zr1 106.1(3)
C7 N4 C6 111.4(5)
C7 N4 C11 106.4(5)
C6 N4 C11 107.0(5)
C7 N4 Zr1 102.4(4)
C6 N4 Zr1 111.5(4)
C11 N4 Zr1 117.8(4)
C12A N5 C19 114.1(5)
C19 N5 C12B 109.5(11)
C12A N5 Zr2 120.8(5)
C19 N5 Zr2 125.1(4)
C12B N5 Zr2 119.7(13)
C20A N6 C14 108.8(6)
C20A N6 C13A 109.9(8)
C14 N6 C13A 103.1(7)
C14 N6 C13B 138.7(11)
C14 N6 C20B 105.4(15)
C13B N6 C20B 96.1(11)
C20A N6 Zr2 117.3(6)
C14 N6 Zr2 107.0(4)
C13A N6 Zr2 109.8(5)
C13B N6 Zr2 99.6(10)
C20B N6 Zr2 107(3)
C15 N7 C16 108.9(5)
C15 N7 C21 109.6(6)
C16 N7 C21 105.8(5)
C15 N7 Zr2 104.1(4)
C16 N7 Zr2 110.8(4)
C21 N7 Zr2 117.4(3)
C17 N8 C22 109.6(5)
C17 N8 C18 110.1(5)
C22 N8 C18 106.6(5)
C17 N8 Zr2 106.5(4)
C22 N8 Zr2 119.1(4)
C18 N8 Zr2 104.7(4)
C51 B1 C43 112.7(4)
C51 B1 C27 104.7(4)
C43 B1 C27 111.3(4)
C51 B1 C35 111.3(4)
C43 B1 C35 103.9(4)
C27 B1 C35 113.2(4)
C59 B2 C75 111.9(4)
C59 B2 C83 103.9(4)
C75 B2 C83 113.6(4)
C59 B2 C67 110.9(4)
C75 B2 C67 103.7(4)
C83 B2 C67 113.1(4)
N1 C1 C2 108.0(5)
N1 C1 H1A 110.1
C2 C1 H1A 110.1
N1 C1 H1B 110.1
C2 C1 H1B 110.1
H1A C1 H1B 108.4
N2 C2 C1 110.7(5)
N2 C2 H2A 109.5
C1 C2 H2A 109.5
N2 C2 H2B 109.5
C1 C2 H2B 109.5
H2A C2 H2B 108.1
C4 C3 N2 111.7(5)
C4 C3 H3A 109.3
N2 C3 H3A 109.3
C4 C3 H3B 109.3
N2 C3 H3B 109.3
H3A C3 H3B 107.9
C3 C4 N3 112.1(5)
C3 C4 H4A 109.2
N3 C4 H4A 109.2
C3 C4 H4B 109.2
N3 C4 H4B 109.2
H4A C4 H4B 107.9
N3 C5 C6 110.8(5)
N3 C5 H5A 109.5
C6 C5 H5A 109.5
N3 C5 H5B 109.5
C6 C5 H5B 109.5
H5A C5 H5B 108.1
N4 C6 C5 112.9(5)
N4 C6 H6A 109.0
C5 C6 H6A 109.0
N4 C6 H6B 109.0
C5 C6 H6B 109.0
H6A C6 H6B 107.8
C8 C7 N4 111.3(5)
C8 C7 H7A 109.4
N4 C7 H7A 109.4
C8 C7 H7B 109.4
N4 C7 H7B 109.4
H7A C7 H7B 108.0
N1 C8 C7 108.8(5)
N1 C8 H8A 109.9
C7 C8 H8A 109.9
N1 C8 H8B 109.9
C7 C8 H8B 109.9
H8A C8 H8B 108.3
N2 C9 H9A 109.5
N2 C9 H9B 109.5
H9A C9 H9B 109.5
N2 C9 H9C 109.5
H9A C9 H9C 109.5
H9B C9 H9C 109.5
N3 C10 H10A 109.5
N3 C10 H10B 109.5
H10A C10 H10B 109.5
N3 C10 H10C 109.5
H10A C10 H10C 109.5
H10B C10 H10C 109.5
N4 C11 H11A 109.5
N4 C11 H11B 109.5
H11A C11 H11B 109.5
N4 C11 H11C 109.5
H11A C11 H11C 109.5
H11B C11 H11C 109.5
N5 C12A C13A 108.7(8)
N5 C12A H12A 109.9
C13A C12A H12A 109.9
N5 C12A H12B 109.9
C13A C12A H12B 109.9
H12A C12A H12B 108.3
N5 C12B C13B 100(2)
N5 C12B H12C 111.7
C13B C12B H12C 111.7
N5 C12B H12D 111.7
C13B C12B H12D 111.7
H12C C12B H12D 109.4
C12A C13A N6 111.7(9)
C12A C13A H13A 109.3
N6 C13A H13A 109.3
C12A C13A H13B 109.3
N6 C13A H13B 109.3
H13A C13A H13B 107.9
C12B C13B N6 97.9(19)
C12B C13B H13C 112.2
N6 C13B H13C 112.2
C12B C13B H13D 112.2
N6 C13B H13D 112.2
H13C C13B H13D 109.8
N6 C14 C15 113.2(6)
N6 C14 H14A 108.9
C15 C14 H14A 108.9
N6 C14 H14B 108.9
C15 C14 H14B 108.9
H14A C14 H14B 107.7
N7 C15 C14 111.1(6)
N7 C15 H15A 109.4
C14 C15 H15A 109.4
N7 C15 H15B 109.4
C14 C15 H15B 109.4
H15A C15 H15B 108.0
N7 C16 C17 110.1(5)
N7 C16 H16A 109.6
C17 C16 H16A 109.6
N7 C16 H16B 109.6
C17 C16 H16B 109.6
H16A C16 H16B 108.2
N8 C17 C16 110.3(6)
N8 C17 H17A 109.6
C16 C17 H17A 109.6
N8 C17 H17B 109.6
C16 C17 H17B 109.6
H17A C17 H17B 108.1
C19 C18 N8 110.6(5)
C19 C18 H18A 109.5
N8 C18 H18A 109.5
C19 C18 H18B 109.5
N8 C18 H18B 109.5
H18A C18 H18B 108.1
N5 C19 C18 107.9(5)
N5 C19 H19A 110.1
C18 C19 H19A 110.1
N5 C19 H19B 110.1
C18 C19 H19B 110.1
H19A C19 H19B 108.4
N6 C20A H20A 109.5
N6 C20A H20B 109.5
H20A C20A H20B 109.5
N6 C20A H20C 109.5
H20A C20A H20C 109.5
H20B C20A H20C 109.5
N6 C20B H20D 109.5
N6 C20B H20E 109.5
H20D C20B H20E 109.5
N6 C20B H20F 109.5
H20D C20B H20F 109.5
H20E C20B H20F 109.5
N7 C21 H21A 109.5
N7 C21 H21B 109.5
H21A C21 H21B 109.5
N7 C21 H21C 109.5
H21A C21 H21C 109.5
H21B C21 H21C 109.5
N8 C22 H22A 109.5
N8 C22 H22B 109.5
H22A C22 H22B 109.5
N8 C22 H22C 109.5
H22A C22 H22C 109.5
H22B C22 H22C 109.5
Si1B C23 Zr1 135.7(6)
Si1A C23 Zr1 126.9(5)
Si1B C23 Zr2 133.4(6)
Si1A C23 Zr2 132.9(4)
Zr1 C23 Zr2 90.8(2)
Si1B C23 H23A 73.2
Si1A C23 H23A 99.9
Zr1 C23 H23A 99.9
Zr2 C23 H23A 99.9
Si1B C23 H23B 91.1
Si1A C23 H23B 64.4
Zr1 C23 H23B 91.1
Zr2 C23 H23B 91.1
H23A C23 H23B 164.3
Si1B C24 H24A 83.7
Si1A C24 H24A 110.1
Si1B C24 H24B 117.9
Si1A C24 H24B 109.2
H24A C24 H24B 110.6
Si1B C24 H24C 123.5
Si1A C24 H24C 109.2
H24A C24 H24C 109.7
H24B C24 H24C 108.1
Si1B C24 H24D 110.3
H24B C24 H24D 99.5
H24C C24 H24D 91.6
Si1B C24 H24E 108.9
Si1A C24 H24E 98.3
H24A C24 H24E 117.5
H24C C24 H24E 111.4
H24D C24 H24E 109.5
Si1B C24 H24F 109.2
H24D C24 H24F 109.5
H24E C24 H24F 109.5
Si1A C25 H25A 108.4
Si1A C25 H25B 109.0
H25A C25 H25B 108.5
Si1A C25 H25C 110.9
H25A C25 H25C 109.8
H25B C25 H25C 110.1
Si1B C25 H25D 111.2
Si1B C25 H25E 108.2
H25B C25 H25E 108.8
H25D C25 H25E 109.5
Si1B C25 H25F 108.9
Si1A C25 H25F 102.8
H25D C25 H25F 109.5
H25E C25 H25F 109.5
Si1A C26A H26A 109.5
Si1A C26A H26B 109.5
H26A C26A H26B 109.5
Si1A C26A H26C 109.5
H26A C26A H26C 109.5
H26B C26A H26C 109.5
Si1B C26B H26D 109.5
Si1B C26B H26E 109.5
H26D C26B H26E 109.5
Si1B C26B H26F 109.5
H26D C26B H26F 109.5
C32 C27 C28 115.6(5)
C32 C27 B1 121.2(5)
C28 C27 B1 123.2(4)
C29 C28 C27 122.0(5)
C29 C28 H28 119.0
C27 C28 H28 119.0
C28 C29 C30 121.3(5)
C28 C29 C33 119.9(5)
C30 C29 C33 118.8(5)
C31 C30 C29 117.3(5)
C31 C30 H30 121.4
C29 C30 H30 121.4
C30 C31 C32 121.1(5)
C30 C31 C34 119.8(5)
C32 C31 C34 118.8(5)
C31 C32 C27 122.6(5)
C31 C32 H32 118.7
C27 C32 H32 118.7
F1B C33 F3B 107.2(18)
F2 C33 F3 105.5(14)
F2 C33 F1 105.4(14)
F3 C33 F1 104.9(10)
F1B C33 F2B 112(2)
F3B C33 F2B 99(2)
F2 C33 C29 114.6(13)
F1B C33 C29 114.5(15)
F3B C33 C29 113.9(13)
F3 C33 C29 113.6(8)
F1 C33 C29 112.0(9)
F2B C33 C29 109.5(17)
F6B C34 F5B 114.7(15)
F4A C34 F6A 120.8(15)
F4A C34 F5A 105.5(10)
F6A C34 F5A 95.1(11)
F4A C34 C31 116.9(9)
F6B C34 C31 120.6(12)
F5B C34 C31 121.2(8)
F6A C34 C31 109.1(10)
F5A C34 C31 106.0(9)
F6B C34 F4B 86(2)
F5B C34 F4B 93.9(15)
C31 C34 F4B 107.6(8)
C40 C35 C36 115.8(5)
C40 C35 B1 120.6(5)
C36 C35 B1 123.1(5)
C37 C36 C35 122.1(5)
C37 C36 H36 118.9
C35 C36 H36 118.9
C38 C37 C36 120.7(5)
C38 C37 C41 119.9(5)
C36 C37 C41 119.3(5)
C37 C38 C39 119.0(5)
C37 C38 H38 120.5
C39 C38 H38 120.5
C38 C39 C40 119.8(5)
C38 C39 C42 120.2(5)
C40 C39 C42 120.1(5)
C35 C40 C39 122.6(5)
C35 C40 H40 118.7
C39 C40 H40 118.7
F8 C41 F7 107.1(5)
F8 C41 F9 106.1(5)
F7 C41 F9 105.1(5)
F8 C41 C37 112.4(5)
F7 C41 C37 113.4(5)
F9 C41 C37 112.2(5)
F12 C42 F11 105.6(5)
F12 C42 F10 106.2(5)
F11 C42 F10 106.0(5)
F12 C42 C39 114.7(5)
F11 C42 C39 112.2(5)
F10 C42 C39 111.5(5)
C48 C43 C44 115.0(5)
C48 C43 B1 123.1(5)
C44 C43 B1 121.8(5)
C43 C44 C45 122.3(5)
C43 C44 H44 118.8
C45 C44 H44 118.8
C46 C45 C44 120.3(5)
C46 C45 C49 120.6(6)
C44 C45 C49 119.0(6)
C47 C46 C45 118.7(5)
C47 C46 H46 120.6
C45 C46 H46 120.6
C46 C47 C48 120.0(6)
C46 C47 C50 119.9(5)
C48 C47 C50 120.1(5)
C43 C48 C47 123.6(5)
C43 C48 H48 118.2
C47 C48 H48 118.2
F13 C49 F15 107.9(7)
F13 C49 F14 106.5(6)
F15 C49 F14 104.3(5)
F13 C49 C45 114.4(5)
F15 C49 C45 112.0(6)
F14 C49 C45 111.1(6)
F18 C50 F16 107.6(7)
F18 C50 F17 105.3(6)
F16 C50 F17 103.0(5)
F18 C50 C47 113.8(5)
F16 C50 C47 115.0(5)
F17 C50 C47 111.1(6)
C52 C51 C56 117.0(5)
C52 C51 B1 122.2(5)
C56 C51 B1 120.8(5)
C51 C52 C53 122.4(5)
C51 C52 H52 118.8
C53 C52 H52 118.8
C54 C53 C52 120.5(5)
C54 C53 C57 119.1(5)
C52 C53 C57 120.4(5)
C53 C54 C55 117.8(5)
C53 C54 H54 121.1
C55 C54 H54 121.1
C56 C55 C54 121.8(5)
C56 C55 C58 118.8(5)
C54 C55 C58 119.4(5)
C55 C56 C51 120.5(5)
C55 C56 H56 119.7
C51 C56 H56 119.7
F20 C57 F21 105.0(5)
F20 C57 F19 106.0(5)
F21 C57 F19 105.3(5)
F20 C57 C53 113.4(5)
F21 C57 C53 112.4(5)
F19 C57 C53 114.0(5)
F24 C58 F23 109.0(6)
F24 C58 F22 105.9(6)
F23 C58 F22 103.8(6)
F24 C58 C55 113.8(6)
F23 C58 C55 112.1(5)
F22 C58 C55 111.5(5)
C64 C59 C60 115.5(4)
C64 C59 B2 123.2(4)
C60 C59 B2 121.0(4)
C61 C60 C59 122.5(5)
C61 C60 H60 118.8
C59 C60 H60 118.8
C60 C61 C62 120.9(5)
C60 C61 C65 120.5(5)
C62 C61 C65 118.5(5)
C63 C62 C61 117.1(5)
C63 C62 H62 121.5
C61 C62 H62 121.5
C64 C63 C62 121.3(5)
C64 C63 C66 119.3(5)
C62 C63 C66 119.4(5)
C63 C64 C59 122.7(5)
C63 C64 H64 118.7
C59 C64 H64 118.7
F26 C65 F25 106.8(5)
F26 C65 F27 105.2(4)
F25 C65 F27 105.4(5)
F26 C65 C61 114.2(5)
F25 C65 C61 113.0(4)
F27 C65 C61 111.4(5)
F30 C66 F28 106.3(5)
F30 C66 F29 105.8(6)
F28 C66 F29 104.8(5)
F30 C66 C63 115.0(4)
F28 C66 C63 113.0(5)
F29 C66 C63 111.2(5)
C72 C67 C68 114.8(4)
C72 C67 B2 122.4(4)
C68 C67 B2 122.5(4)
C69 C68 C67 122.7(4)
C69 C68 H68 118.6
C67 C68 H68 118.6
C68 C69 C70 120.7(4)
C68 C69 C73 119.4(5)
C70 C69 C73 119.8(5)
C71 C70 C69 118.9(5)
C71 C70 H70 120.6
C69 C70 H70 120.6
C70 C71 C72 120.1(4)
C70 C71 C74 121.2(4)
C72 C71 C74 118.6(4)
C67 C72 C71 122.6(4)
C67 C72 H72 118.7
C71 C72 H72 118.7
F31 C73 F32 107.2(5)
F31 C73 F33 105.4(5)
F32 C73 F33 104.7(5)
F31 C73 C69 114.2(5)
F32 C73 C69 112.7(5)
F33 C73 C69 112.0(4)
F34 C74 F35 106.0(4)
F34 C74 F36 106.6(4)
F35 C74 F36 104.6(4)
F34 C74 C71 112.9(4)
F35 C74 C71 112.9(4)
F36 C74 C71 113.2(4)
C76 C75 C80 115.7(4)
C76 C75 B2 119.3(4)
C80 C75 B2 124.8(4)
C77 C76 C75 122.4(4)
C77 C76 H76 118.8
C75 C76 H76 118.8
C76 C77 C78 121.2(4)
C76 C77 C81 118.8(4)
C78 C77 C81 120.0(4)
C79 C78 C77 117.8(4)
C79 C78 H78 121.1
C77 C78 H78 121.1
C78 C79 C80 121.1(4)
C78 C79 C82 118.9(4)
C80 C79 C82 120.0(4)
C79 C80 C75 121.7(4)
C79 C80 H80 119.1
C75 C80 H80 119.1
F37 C81 F39 106.7(4)
F37 C81 F38 106.8(5)
F39 C81 F38 105.7(4)
F37 C81 C77 113.1(5)
F39 C81 C77 112.5(5)
F38 C81 C77 111.6(4)
F41 C82 F42 106.0(4)
F41 C82 F40 105.0(4)
F42 C82 F40 107.0(5)
F41 C82 C79 113.3(4)
F42 C82 C79 112.0(4)
F40 C82 C79 113.0(4)
C84 C83 C88 115.5(4)
C84 C83 B2 122.7(4)
C88 C83 B2 121.2(4)
C83 C84 C85 122.9(5)
C83 C84 H84 118.5
C85 C84 H84 118.5
C86 C85 C84 120.3(5)
C86 C85 C89 119.3(4)
C84 C85 C89 120.5(5)
C85 C86 C87 118.3(4)
C85 C86 H86 120.8
C87 C86 H86 120.8
C88 C87 C86 120.2(5)
C88 C87 C90 122.5(5)
C86 C87 C90 117.3(4)
C87 C88 C83 122.8(4)
C87 C88 H88 118.6
C83 C88 H88 118.6
F45 C89 F43 107.0(5)
F45 C89 F44 106.5(5)
F43 C89 F44 106.0(4)
F45 C89 C85 111.3(4)
F43 C89 C85 112.8(4)
F44 C89 C85 112.9(5)
F47 C90 F46 105.2(4)
F47 C90 F48 106.0(4)
F46 C90 F48 106.1(4)
F47 C90 C87 113.0(4)
F46 C90 C87 112.0(4)
F48 C90 C87 113.9(4)
C92 C91 C96 113.0(7)
C92 C91 H91A 109.0
C96 C91 H91A 109.0
C92 C91 H91B 109.0
C96 C91 H91B 109.0
H91A C91 H91B 107.8
C93 C92 C91 117.1(7)
C93 C92 H92A 108.0
C91 C92 H92A 108.0
C93 C92 H92B 108.0
C91 C92 H92B 108.0
H92A C92 H92B 107.3
C92 C93 C94 111.9(7)
C92 C93 H93A 109.2
C94 C93 H93A 109.2
C92 C93 H93B 109.2
C94 C93 H93B 109.2
H93A C93 H93B 107.9
C93 C94 C95 114.5(7)
C93 C94 H94A 108.6
C95 C94 H94A 108.6
C93 C94 H94B 108.6
C95 C94 H94B 108.6
H94A C94 H94B 107.6
C96 C95 C94 114.8(7)
C96 C95 H95A 108.6
C94 C95 H95A 108.6
C96 C95 H95B 108.6
C94 C95 H95B 108.6
H95A C95 H95B 107.5
C95 C96 C91 113.3(7)
C95 C96 H96A 108.9
C91 C96 H96A 108.9
C95 C96 H96B 108.9
C91 C96 H96B 108.9
H96A C96 H96B 107.7
F49 C97 C98 120.7(7)
F49 C97 C102 120.1(7)
C98 C97 C102 119.2(7)
C99 C98 C97 123.4(7)
C99 C98 F50 119.5(6)
C97 C98 F50 117.0(7)
C98 C99 C100 119.7(7)
C98 C99 H99 120.2
C100 C99 H99 120.2
C99 C100 C101 121.9(8)
C99 C100 H100 119.0
C101 C100 H100 119.0
C100 C101 C102 117.5(7)
C100 C101 H101 121.3
C102 C101 H101 121.3
C97 C102 C101 118.3(7)
C97 C102 H102 120.9
C101 C102 H102 120.9

loop_
_geom_bond_atom_site_label_1
_geom_bond_atom_site_label_2
_geom_bond_distance
Zr1 N1 2.079(5)
Zr1 C23 2.187(7)
Zr1 N2 2.407(5)
Zr1 N3 2.414(5)
Zr1 N4 2.421(5)
Zr1 Zr2 3.1496(8)
Zr1 H1 2.00(5)
Zr1 H2 2.01(5)
Zr2 N5 2.072(5)
Zr2 C23 2.237(7)
Zr2 N8 2.386(5)
Zr2 N6 2.395(5)
Zr2 N7 2.425(5)
Zr2 H1 2.05(5)
Zr2 H2 1.74(5)
Si1A C23 1.811(7)
Si1A C25 1.819(8)
Si1A C26A 1.867(9)
Si1A C24 1.874(7)
Si1B C26B 1.77(6)
Si1B C24 1.775(16)
Si1B C25 1.791(16)
Si1B C23 1.794(15)
Si1B H24A 1.9244
Si1B H25C 1.9550
N1 C8 1.442(7)
N1 C1 1.454(7)
N2 C2 1.476(8)
N2 C9 1.487(7)
N2 C3 1.506(7)
N3 C5 1.493(7)
N3 C10 1.499(8)
N3 C4 1.506(8)
N4 C7 1.499(8)
N4 C6 1.504(8)
N4 C11 1.509(8)
N5 C12A 1.458(11)
N5 C19 1.462(7)
N5 C12B 1.50(4)
N6 C20A 1.483(9)
N6 C14 1.494(9)
N6 C13A 1.503(11)
N6 C13B 1.571(16)
N6 C20B 1.598(16)
N7 C15 1.478(8)
N7 C16 1.481(8)
N7 C21 1.497(8)
N8 C17 1.486(8)
N8 C22 1.496(8)
N8 C18 1.502(8)
F1 C33 1.359(16)
F2 C33 1.24(2)
F3 C33 1.346(17)
F1B C33 1.24(3)
F2B C33 1.43(3)
F3B C33 1.28(3)
F4A C34 1.174(16)
F5A C34 1.464(18)
F6A C34 1.384(19)
F4B C34 1.56(2)
F5B C34 1.234(16)
F6B C34 1.22(3)
F7 C41 1.330(7)
F8 C41 1.327(7)
F9 C41 1.337(6)
F10 C42 1.343(6)
F11 C42 1.340(6)
F12 C42 1.333(7)
F13 C49 1.314(8)
F14 C49 1.346(8)
F15 C49 1.324(8)
F16 C50 1.302(7)
F17 C50 1.330(7)
F18 C50 1.292(8)
F19 C57 1.327(6)
F20 C57 1.316(6)
F21 C57 1.326(7)
F22 C58 1.374(8)
F23 C58 1.303(8)
F24 C58 1.292(7)
F25 C65 1.335(7)
F26 C65 1.329(6)
F27 C65 1.359(6)
F28 C66 1.320(6)
F29 C66 1.321(7)
F30 C66 1.301(7)
F31 C73 1.299(6)
F32 C73 1.316(7)
F33 C73 1.347(6)
F34 C74 1.315(6)
F35 C74 1.337(6)
F36 C74 1.340(6)
F37 C81 1.320(6)
F38 C81 1.347(7)
F39 C81 1.330(6)
F40 C82 1.341(6)
F41 C82 1.327(6)
F42 C82 1.327(6)
F43 C89 1.333(6)
F44 C89 1.334(6)
F45 C89 1.322(6)
F46 C90 1.334(6)
F47 C90 1.332(6)
F48 C90 1.340(6)
F49 C97 1.339(8)
F50 C98 1.362(7)
B1 C51 1.635(8)
B1 C43 1.639(8)
B1 C27 1.642(8)
B1 C35 1.649(8)
B2 C59 1.627(7)
B2 C75 1.633(7)
B2 C83 1.636(7)
B2 C67 1.652(7)
C1 C2 1.525(9)
C1 H1A 0.9900
C1 H1B 0.9900
C2 H2A 0.9900
C2 H2B 0.9900
C3 C4 1.491(9)
C3 H3A 0.9900
C3 H3B 0.9900
C4 H4A 0.9900
C4 H4B 0.9900
C5 C6 1.516(9)
C5 H5A 0.9900
C5 H5B 0.9900
C6 H6A 0.9900
C6 H6B 0.9900
C7 C8 1.493(9)
C7 H7A 0.9900
C7 H7B 0.9900
C8 H8A 0.9900
C8 H8B 0.9900
C9 H9A 0.9800
C9 H9B 0.9800
C9 H9C 0.9800
C10 H10A 0.9800
C10 H10B 0.9800
C10 H10C 0.9800
C11 H11A 0.9800
C11 H11B 0.9800
C11 H11C 0.9800
C12A C13A 1.485(14)
C12A H12A 0.9900
C12A H12B 0.9900
C12B C13B 1.569(19)
C12B H12C 0.9900
C12B H12D 0.9900
C13A H13A 0.9900
C13A H13B 0.9900
C13B H13C 0.9900
C13B H13D 0.9900
C14 C15 1.516(10)
C14 H14A 0.9900
C14 H14B 0.9900
C15 H15A 0.9900
C15 H15B 0.9900
C16 C17 1.493(9)
C16 H16A 0.9900
C16 H16B 0.9900
C17 H17A 0.9900
C17 H17B 0.9900
C18 C19 1.481(8)
C18 H18A 0.9900
C18 H18B 0.9900
C19 H19A 0.9900
C19 H19B 0.9900
C20A H20A 0.9800
C20A H20B 0.9800
C20A H20C 0.9800
C20B H20D 0.9800
C20B H20E 0.9800
C20B H20F 0.9800
C21 H21A 0.9800
C21 H21B 0.9800
C21 H21C 0.9800
C22 H22A 0.9800
C22 H22B 0.9800
C22 H22C 0.9800
C23 H23A 1.0000
C23 H23B 1.0000
C24 H24A 0.9633
C24 H24B 0.9832
C24 H24C 0.9942
C24 H24D 0.9799
C24 H24E 0.9800
C24 H24F 0.9801
C25 H25A 0.9875
C25 H25B 0.9839
C25 H25C 0.9682
C25 H25D 0.9801
C25 H25E 0.9800
C25 H25F 0.9799
C26A H26A 0.9800
C26A H26B 0.9800
C26A H26C 0.9800
C26B H26D 0.9800
C26B H26E 0.9800
C26B H26F 0.9800
C27 C32 1.393(7)
C27 C28 1.408(7)
C28 C29 1.379(7)
C28 H28 0.9500
C29 C30 1.404(8)
C29 C33 1.503(8)
C30 C31 1.379(8)
C30 H30 0.9500
C31 C32 1.391(7)
C31 C34 1.497(8)
C32 H32 0.9500
C35 C40 1.388(7)
C35 C36 1.397(7)
C36 C37 1.390(7)
C36 H36 0.9500
C37 C38 1.373(8)
C37 C41 1.501(8)
C38 C39 1.382(7)
C38 H38 0.9500
C39 C40 1.400(7)
C39 C42 1.496(7)
C40 H40 0.9500
C43 C48 1.389(7)
C43 C44 1.394(7)
C44 C45 1.404(7)
C44 H44 0.9500
C45 C46 1.385(8)
C45 C49 1.494(8)
C46 C47 1.369(8)
C46 H46 0.9500
C47 C48 1.396(7)
C47 C50 1.492(8)
C48 H48 0.9500
C51 C52 1.375(7)
C51 C56 1.413(7)
C52 C53 1.403(7)
C52 H52 0.9500
C53 C54 1.377(8)
C53 C57 1.488(8)
C54 C55 1.394(8)
C54 H54 0.9500
C55 C56 1.386(8)
C55 C58 1.519(8)
C56 H56 0.9500
C59 C64 1.394(7)
C59 C60 1.396(7)
C60 C61 1.383(7)
C60 H60 0.9500
C61 C62 1.403(7)
C61 C65 1.489(7)
C62 C63 1.384(7)
C62 H62 0.9500
C63 C64 1.382(6)
C63 C66 1.503(7)
C64 H64 0.9500
C67 C72 1.401(6)
C67 C68 1.402(6)
C68 C69 1.378(7)
C68 H68 0.9500
C69 C70 1.385(7)
C69 C73 1.496(7)
C70 C71 1.365(7)
C70 H70 0.9500
C71 C72 1.404(6)
C71 C74 1.489(7)
C72 H72 0.9500
C75 C76 1.401(6)
C75 C80 1.404(6)
C76 C77 1.385(7)
C76 H76 0.9500
C77 C78 1.386(7)
C77 C81 1.505(7)
C78 C79 1.384(7)
C78 H78 0.9500
C79 C80 1.402(7)
C79 C82 1.493(7)
C80 H80 0.9500
C83 C84 1.381(7)
C83 C88 1.399(7)
C84 C85 1.396(6)
C84 H84 0.9500
C85 C86 1.383(7)
C85 C89 1.496(7)
C86 C87 1.390(7)
C86 H86 0.9500
C87 C88 1.387(6)
C87 C90 1.497(7)
C88 H88 0.9500
C91 C92 1.486(10)
C91 C96 1.500(10)
C91 H91A 0.9900
C91 H91B 0.9900
C92 C93 1.465(10)
C92 H92A 0.9900
C92 H92B 0.9900
C93 C94 1.483(10)
C93 H93A 0.9900
C93 H93B 0.9900
C94 C95 1.497(10)
C94 H94A 0.9900
C94 H94B 0.9900
C95 C96 1.446(10)
C95 H95A 0.9900
C95 H95B 0.9900
C96 H96A 0.9900
C96 H96B 0.9900
C97 C98 1.349(9)
C97 C102 1.402(12)
C98 C99 1.315(9)
C99 C100 1.359(10)
C99 H99 0.9500
C100 C101 1.379(11)
C100 H100 0.9500
C101 C102 1.432(12)
C101 H101 0.9500
C102 H102 0.9500

loop_
_geom_torsion_atom_site_label_1
_geom_torsion_atom_site_label_2
_geom_torsion_atom_site_label_3
_geom_torsion_atom_site_label_4
_geom_torsion
N1 Zr1 Zr2 N5 -14.9(4)
C23 Zr1 Zr2 N5 -0.2(4)
N2 Zr1 Zr2 N5 -112.7(3)
N3 Zr1 Zr2 N5 160.5(3)
N4 Zr1 Zr2 N5 79.5(3)
N1 Zr1 Zr2 C23 -14.7(4)
N2 Zr1 Zr2 C23 -112.5(4)
N3 Zr1 Zr2 C23 160.7(4)
N4 Zr1 Zr2 C23 79.7(4)
N1 Zr1 Zr2 N8 77.2(3)
C23 Zr1 Zr2 N8 91.9(4)
N2 Zr1 Zr2 N8 -20.6(2)
N3 Zr1 Zr2 N8 -107.4(2)
N4 Zr1 Zr2 N8 171.63(19)
N1 Zr1 Zr2 N6 -117.3(3)
C23 Zr1 Zr2 N6 -102.6(4)
N2 Zr1 Zr2 N6 144.9(2)
N3 Zr1 Zr2 N6 58.1(2)
N4 Zr1 Zr2 N6 -22.9(2)
N1 Zr1 Zr2 N7 157.4(3)
C23 Zr1 Zr2 N7 172.1(4)
N2 Zr1 Zr2 N7 59.58(19)
N3 Zr1 Zr2 N7 -27.18(19)
N4 Zr1 Zr2 N7 -108.19(18)
C23 Zr1 N1 C8 83.9(5)
N2 Zr1 N1 C8 -155.2(5)
N3 Zr1 N1 C8 -81.2(5)
N4 Zr1 N1 C8 -10.8(5)
Zr2 Zr1 N1 C8 94.7(5)
C23 Zr1 N1 C1 -107.0(5)
N2 Zr1 N1 C1 13.9(5)
N3 Zr1 N1 C1 87.9(5)
N4 Zr1 N1 C1 158.3(5)
Zr2 Zr1 N1 C1 -96.2(5)
N1 Zr1 N2 C2 -31.8(4)
C23 Zr1 N2 C2 64.0(4)
N3 Zr1 N2 C2 -132.4(4)
N4 Zr1 N2 C2 -79.1(4)
Zr2 Zr1 N2 C2 115.8(4)
N1 Zr1 N2 C9 -153.7(5)
C23 Zr1 N2 C9 -57.9(5)
N3 Zr1 N2 C9 105.8(5)
N4 Zr1 N2 C9 159.0(4)
Zr2 Zr1 N2 C9 -6.1(5)
N1 Zr1 N2 C3 84.3(4)
C23 Zr1 N2 C3 -179.9(4)
N3 Zr1 N2 C3 -16.3(4)
N4 Zr1 N2 C3 36.9(5)
Zr2 Zr1 N2 C3 -128.1(3)
N1 Zr1 N3 C5 34.3(4)
C23 Zr1 N3 C5 -109.7(6)
N2 Zr1 N3 C5 104.2(4)
N4 Zr1 N3 C5 -36.3(4)
Zr2 Zr1 N3 C5 -143.4(3)
N1 Zr1 N3 C10 156.5(4)
C23 Zr1 N3 C10 12.6(8)
N2 Zr1 N3 C10 -133.6(5)
N4 Zr1 N3 C10 85.9(4)
Zr2 Zr1 N3 C10 -21.1(5)
N1 Zr1 N3 C4 -82.5(4)
C23 Zr1 N3 C4 133.5(5)
N2 Zr1 N3 C4 -12.6(4)
N4 Zr1 N3 C4 -153.1(4)
Zr2 Zr1 N3 C4 99.8(4)
N1 Zr1 N4 C7 30.7(4)
C23 Zr1 N4 C7 -72.0(4)
N2 Zr1 N4 C7 77.5(4)
N3 Zr1 N4 C7 132.1(4)
Zr2 Zr1 N4 C7 -117.0(4)
N1 Zr1 N4 C6 -88.6(4)
C23 Zr1 N4 C6 168.7(4)
N2 Zr1 N4 C6 -41.8(5)
N3 Zr1 N4 C6 12.8(4)
Zr2 Zr1 N4 C6 123.7(4)
N1 Zr1 N4 C11 147.0(5)
C23 Zr1 N4 C11 44.3(5)
N2 Zr1 N4 C11 -166.1(4)
N3 Zr1 N4 C11 -111.5(4)
Zr2 Zr1 N4 C11 -0.6(5)
C23 Zr2 N5 C12A -93.7(7)
N8 Zr2 N5 C12A 161.5(7)
N6 Zr2 N5 C12A 21.8(6)
N7 Zr2 N5 C12A 93.9(6)
Zr1 Zr2 N5 C12A -93.5(6)
C23 Zr2 N5 C19 89.2(5)
N8 Zr2 N5 C19 -15.6(5)
N6 Zr2 N5 C19 -155.3(5)
N7 Zr2 N5 C19 -83.3(5)
Zr1 Zr2 N5 C19 89.3(5)
C23 Zr2 N5 C12B -120.3(15)
N8 Zr2 N5 C12B 134.8(15)
N6 Zr2 N5 C12B -4.8(15)
N7 Zr2 N5 C12B 67.2(15)
Zr1 Zr2 N5 C12B -120.2(14)
N5 Zr2 N6 C20A -123.6(7)
C23 Zr2 N6 C20A -27.3(7)
N8 Zr2 N6 C20A -174.2(6)
N7 Zr2 N6 C20A 129.1(7)
Zr1 Zr2 N6 C20A 22.7(7)
N5 Zr2 N6 C14 113.8(5)
C23 Zr2 N6 C14 -149.8(4)
N8 Zr2 N6 C14 63.3(5)
N7 Zr2 N6 C14 6.5(4)
Zr1 Zr2 N6 C14 -99.9(4)
N5 Zr2 N6 C13A 2.7(7)
C23 Zr2 N6 C13A 99.0(7)
N8 Zr2 N6 C13A -47.9(7)
N7 Zr2 N6 C13A -104.6(7)
Zr1 Zr2 N6 C13A 149.0(7)
N5 Zr2 N6 C13B -34.2(9)
C23 Zr2 N6 C13B 62.1(9)
N8 Zr2 N6 C13B -84.7(9)
N7 Zr2 N6 C13B -141.5(9)
Zr1 Zr2 N6 C13B 112.1(9)
N5 Zr2 N6 C20B -133.6(11)
C23 Zr2 N6 C20B -37.3(11)
N8 Zr2 N6 C20B 175.9(11)
N7 Zr2 N6 C20B 119.1(11)
Zr1 Zr2 N6 C20B 12.7(11)
N5 Zr2 N7 C15 -47.3(5)
C23 Zr2 N7 C15 149.4(6)
N8 Zr2 N7 C15 -113.7(5)
N6 Zr2 N7 C15 22.4(4)
Zr1 Zr2 N7 C15 137.0(4)
N5 Zr2 N7 C16 69.7(4)
C23 Zr2 N7 C16 -93.6(7)
N8 Zr2 N7 C16 3.3(4)
N6 Zr2 N7 C16 139.4(4)
Zr1 Zr2 N7 C16 -106.0(4)
N5 Zr2 N7 C21 -168.6(5)
C23 Zr2 N7 C21 28.1(8)
N8 Zr2 N7 C21 125.1(5)
N6 Zr2 N7 C21 -98.9(5)
Zr1 Zr2 N7 C21 15.7(5)
N5 Zr2 N8 C17 -83.6(4)
C23 Zr2 N8 C17 178.3(4)
N6 Zr2 N8 C17 -32.3(5)
N7 Zr2 N8 C17 25.9(4)
Zr1 Zr2 N8 C17 131.5(4)
N5 Zr2 N8 C22 152.0(5)
C23 Zr2 N8 C22 53.9(5)
N6 Zr2 N8 C22 -156.7(4)
N7 Zr2 N8 C22 -98.5(5)
Zr1 Zr2 N8 C22 7.1(5)
N5 Zr2 N8 C18 33.1(4)
C23 Zr2 N8 C18 -65.1(5)
N6 Zr2 N8 C18 84.4(5)
N7 Zr2 N8 C18 142.5(4)
Zr1 Zr2 N8 C18 -111.9(4)
C8 N1 C1 C2 177.3(5)
Zr1 N1 C1 C2 7.0(7)
C9 N2 C2 C1 175.3(5)
C3 N2 C2 C1 -67.1(6)
Zr1 N2 C2 C1 46.3(6)
N1 C1 C2 N2 -37.2(7)
C2 N2 C3 C4 158.7(5)
C9 N2 C3 C4 -83.8(6)
Zr1 N2 C3 C4 45.3(6)
N2 C3 C4 N3 -62.5(7)
C5 N3 C4 C3 -70.2(6)
C10 N3 C4 C3 171.2(5)
Zr1 N3 C4 C3 42.1(6)
C10 N3 C5 C6 -71.4(6)
C4 N3 C5 C6 171.4(5)
Zr1 N3 C5 C6 57.8(5)
C7 N4 C6 C5 -100.4(6)
C11 N4 C6 C5 143.6(5)
Zr1 N4 C6 C5 13.4(6)
N3 C5 C6 N4 -49.4(7)
C6 N4 C7 C8 71.1(7)
C11 N4 C7 C8 -172.6(5)
Zr1 N4 C7 C8 -48.3(6)
C1 N1 C8 C7 176.9(5)
Zr1 N1 C8 C7 -12.6(7)
N4 C7 C8 N1 42.9(7)
C19 N5 C12A C13A 135.0(9)
C12B N5 C12A C13A 52(3)
Zr2 N5 C12A C13A -42.5(12)
C12A N5 C12B C13B -56(2)
C19 N5 C12B C13B -162.3(15)
Zr2 N5 C12B C13B 43(3)
N5 C12A C13A N6 41.1(14)
C20A N6 C13A C12A 105.7(11)
C14 N6 C13A C12A -138.4(10)
C13B N6 C13A C12A 54.7(17)
C20B N6 C13A C12A 103(3)
Zr2 N6 C13A C12A -24.7(12)
N5 C12B C13B N6 -70(2)
C20A N6 C13B C12B -178(2)
C14 N6 C13B C12B -65(3)
C13A N6 C13B C12B -45.6(18)
C20B N6 C13B C12B 173(3)
Zr2 N6 C13B C12B 65(2)
C20A N6 C14 C15 -163.6(8)
C13A N6 C14 C15 79.8(8)
C13B N6 C14 C15 91.8(15)
C20B N6 C14 C15 -150(3)
Zr2 N6 C14 C15 -35.9(7)
C16 N7 C15 C14 -167.9(6)
C21 N7 C15 C14 76.8(8)
Zr2 N7 C15 C14 -49.6(7)
N6 C14 C15 N7 61.9(9)
C15 N7 C16 C17 81.4(7)
C21 N7 C16 C17 -160.9(6)
Zr2 N7 C16 C17 -32.6(7)
C22 N8 C17 C16 75.9(7)
C18 N8 C17 C16 -167.1(5)
Zr2 N8 C17 C16 -54.1(6)
N7 C16 C17 N8 59.8(8)
C17 N8 C18 C19 65.6(7)
C22 N8 C18 C19 -175.6(6)
Zr2 N8 C18 C19 -48.5(6)
C12A N5 C19 C18 176.2(7)
C12B N5 C19 C18 -159.5(16)
Zr2 N5 C19 C18 -6.5(8)
N8 C18 C19 N5 38.2(8)
C26B Si1B C23 Si1A 162(2)
C24 Si1B C23 Si1A -74.4(13)
C25 Si1B C23 Si1A 68.7(12)
C26B Si1B C23 Zr1 -115(2)
C24 Si1B C23 Zr1 8.8(18)
C25 Si1B C23 Zr1 152.0(8)
C26B Si1B C23 Zr2 60(2)
C24 Si1B C23 Zr2 -176.4(7)
C25 Si1B C23 Zr2 -33.2(17)
C25 Si1A C23 Si1B -63.9(11)
C26A Si1A C23 Si1B 177.2(11)
C24 Si1A C23 Si1B 59.8(11)
C25 Si1A C23 Zr1 176.3(4)
C26A Si1A C23 Zr1 57.3(6)
C24 Si1A C23 Zr1 -60.0(7)
C25 Si1A C23 Zr2 40.3(8)
C26A Si1A C23 Zr2 -78.6(7)
C24 Si1A C23 Zr2 164.0(5)
N1 Zr1 C23 Si1B -11.5(11)
N2 Zr1 C23 Si1B -89.2(11)
N3 Zr1 C23 Si1B 131.3(10)
N4 Zr1 C23 Si1B 63.3(11)
Zr2 Zr1 C23 Si1B 176.3(12)
N1 Zr1 C23 Si1A 22.9(6)
N2 Zr1 C23 Si1A -54.9(5)
N3 Zr1 C23 Si1A 165.6(3)
N4 Zr1 C23 Si1A 97.7(5)
Zr2 Zr1 C23 Si1A -149.4(7)
N1 Zr1 C23 Zr2 172.2(2)
N2 Zr1 C23 Zr2 94.5(3)
N3 Zr1 C23 Zr2 -45.0(7)
N4 Zr1 C23 Zr2 -112.9(2)
N5 Zr2 C23 Si1B 3.5(11)
N8 Zr2 C23 Si1B 78.1(10)
N6 Zr2 C23 Si1B -74.7(10)
N7 Zr2 C23 Si1B 166.7(9)
Zr1 Zr2 C23 Si1B -176.4(12)
N5 Zr2 C23 Si1A -33.9(7)
N8 Zr2 C23 Si1A 40.7(7)
N6 Zr2 C23 Si1A -112.1(6)
N7 Zr2 C23 Si1A 129.3(5)
Zr1 Zr2 C23 Si1A 146.2(9)
N5 Zr2 C23 Zr1 179.9(2)
N8 Zr2 C23 Zr1 -105.5(2)
N6 Zr2 C23 Zr1 101.7(3)
N7 Zr2 C23 Zr1 -16.9(7)
C26B Si1B C24 Si1A 177(3)
C25 Si1B C24 Si1A -74.8(12)
C23 Si1B C24 Si1A 71.3(12)
C23 Si1A C24 Si1B -62.8(11)
C25 Si1A C24 Si1B 67.1(11)
C26A Si1A C24 Si1B 177.7(11)
C26B Si1B C25 Si1A -157(2)
C24 Si1B C25 Si1A 78.1(13)
C23 Si1B C25 Si1A -68.3(11)
C23 Si1A C25 Si1B 64.3(11)
C26A Si1A C25 Si1B -174.7(11)
C24 Si1A C25 Si1B -64.0(11)
C51 B1 C27 C32 89.2(6)
C43 B1 C27 C32 -32.7(7)
C35 B1 C27 C32 -149.3(5)
C51 B1 C27 C28 -87.5(6)
C43 B1 C27 C28 150.5(5)
C35 B1 C27 C28 33.9(7)
C32 C27 C28 C29 2.3(7)
B1 C27 C28 C29 179.3(5)
C27 C28 C29 C30 -0.5(8)
C27 C28 C29 C33 179.8(5)
C28 C29 C30 C31 -2.2(8)
C33 C29 C30 C31 177.5(5)
C29 C30 C31 C32 2.9(9)
C29 C30 C31 C34 177.2(6)
C30 C31 C32 C27 -1.1(9)
C34 C31 C32 C27 -175.4(6)
C28 C27 C32 C31 -1.6(8)
B1 C27 C32 C31 -178.6(5)
C28 C29 C33 F2 91.9(14)
C30 C29 C33 F2 -87.9(14)
C28 C29 C33 F1B -52(3)
C30 C29 C33 F1B 129(3)
C28 C29 C33 F3B -176(3)
C30 C29 C33 F3B 5(3)
C28 C29 C33 F3 -146.8(8)
C30 C29 C33 F3 33.5(10)
C28 C29 C33 F1 -28.1(11)
C30 C29 C33 F1 152.1(9)
C28 C29 C33 F2B 74.5(19)
C30 C29 C33 F2B -105.2(19)
C30 C31 C34 F4A -101.9(18)
C32 C31 C34 F4A 72.4(19)
C30 C31 C34 F6B 32(2)
C32 C31 C34 F6B -153.2(18)
C30 C31 C34 F5B -170(3)
C32 C31 C34 F5B 5(3)
C30 C31 C34 F6A 39.5(12)
C32 C31 C34 F6A -146.1(10)
C30 C31 C34 F5A 140.9(10)
C32 C31 C34 F5A -44.7(12)
C30 C31 C34 F4B -63.6(15)
C32 C31 C34 F4B 110.8(15)
C51 B1 C35 C40 -40.6(6)
C43 B1 C35 C40 80.9(6)
C27 B1 C35 C40 -158.2(5)
C51 B1 C35 C36 147.3(5)
C43 B1 C35 C36 -91.2(6)
C27 B1 C35 C36 29.7(7)
C40 C35 C36 C37 0.6(7)
B1 C35 C36 C37 173.1(5)
C35 C36 C37 C38 -0.7(8)
C35 C36 C37 C41 175.0(5)
C36 C37 C38 C39 0.0(8)
C41 C37 C38 C39 -175.7(5)
C37 C38 C39 C40 0.7(7)
C37 C38 C39 C42 179.4(5)
C36 C35 C40 C39 0.1(7)
B1 C35 C40 C39 -172.6(5)
C38 C39 C40 C35 -0.7(8)
C42 C39 C40 C35 -179.4(5)
C38 C37 C41 F8 -27.1(7)
C36 C37 C41 F8 157.2(5)
C38 C37 C41 F7 -148.8(5)
C36 C37 C41 F7 35.5(7)
C38 C37 C41 F9 92.4(6)
C36 C37 C41 F9 -83.3(6)
C38 C39 C42 F12 162.8(5)
C40 C39 C42 F12 -18.5(7)
C38 C39 C42 F11 42.3(7)
C40 C39 C42 F11 -139.0(5)
C38 C39 C42 F10 -76.4(6)
C40 C39 C42 F10 102.3(6)
C51 B1 C43 C48 -147.9(5)
C27 B1 C43 C48 -30.6(7)
C35 B1 C43 C48 91.5(6)
C51 B1 C43 C44 37.3(7)
C27 B1 C43 C44 154.6(5)
C35 B1 C43 C44 -83.3(6)
C48 C43 C44 C45 2.3(8)
B1 C43 C44 C45 177.5(5)
C43 C44 C45 C46 -1.0(9)
C43 C44 C45 C49 175.9(6)
C44 C45 C46 C47 0.2(9)
C49 C45 C46 C47 -176.7(6)
C45 C46 C47 C48 -0.8(9)
C45 C46 C47 C50 -179.4(6)
C44 C43 C48 C47 -2.9(8)
B1 C43 C48 C47 -178.1(5)
C46 C47 C48 C43 2.3(9)
C50 C47 C48 C43 -179.1(5)
C46 C45 C49 F13 -163.4(6)
C44 C45 C49 F13 19.7(9)
C46 C45 C49 F15 73.5(9)
C44 C45 C49 F15 -103.5(7)
C46 C45 C49 F14 -42.7(8)
C44 C45 C49 F14 140.3(6)
C46 C47 C50 F18 -167.1(6)
C48 C47 C50 F18 14.4(9)
C46 C47 C50 F16 68.1(8)
C48 C47 C50 F16 -110.4(7)
C46 C47 C50 F17 -48.4(8)
C48 C47 C50 F17 133.1(6)
C43 B1 C51 C52 -153.4(5)
C27 B1 C51 C52 85.5(6)
C35 B1 C51 C52 -37.2(7)
C43 B1 C51 C56 28.0(7)
C27 B1 C51 C56 -93.1(6)
C35 B1 C51 C56 144.2(5)
C56 C51 C52 C53 -0.2(8)
B1 C51 C52 C53 -178.8(5)
C51 C52 C53 C54 -1.7(8)
C51 C52 C53 C57 176.4(5)
C52 C53 C54 C55 1.5(8)
C57 C53 C54 C55 -176.7(5)
C53 C54 C55 C56 0.6(9)
C53 C54 C55 C58 179.4(5)
C54 C55 C56 C51 -2.5(9)
C58 C55 C56 C51 178.7(5)
C52 C51 C56 C55 2.2(8)
B1 C51 C56 C55 -179.1(5)
C54 C53 C57 F20 -150.1(5)
C52 C53 C57 F20 31.8(7)
C54 C53 C57 F21 91.0(7)
C52 C53 C57 F21 -87.2(7)
C54 C53 C57 F19 -28.7(7)
C52 C53 C57 F19 153.1(5)
C56 C55 C58 F24 -24.4(9)
C54 C55 C58 F24 156.8(6)
C56 C55 C58 F23 100.0(7)
C54 C55 C58 F23 -78.9(8)
C56 C55 C58 F22 -144.2(6)
C54 C55 C58 F22 37.0(8)
C75 B2 C59 C64 29.9(6)
C83 B2 C59 C64 -93.0(5)
C67 B2 C59 C64 145.2(4)
C75 B2 C59 C60 -156.5(4)
C83 B2 C59 C60 80.5(5)
C67 B2 C59 C60 -41.3(6)
C64 C59 C60 C61 -1.4(7)
B2 C59 C60 C61 -175.5(4)
C59 C60 C61 C62 1.3(8)
C59 C60 C61 C65 -176.1(5)
C60 C61 C62 C63 -0.9(7)
C65 C61 C62 C63 176.6(5)
C61 C62 C63 C64 0.7(7)
C61 C62 C63 C66 -176.7(5)
C62 C63 C64 C59 -0.9(8)
C66 C63 C64 C59 176.5(5)
C60 C59 C64 C63 1.2(7)
B2 C59 C64 C63 175.1(4)
C60 C61 C65 F26 -135.2(5)
C62 C61 C65 F26 47.3(7)
C60 C61 C65 F25 -12.8(7)
C62 C61 C65 F25 169.7(5)
C60 C61 C65 F27 105.7(6)
C62 C61 C65 F27 -71.8(6)
C64 C63 C66 F30 20.4(8)
C62 C63 C66 F30 -162.2(5)
C64 C63 C66 F28 142.7(5)
C62 C63 C66 F28 -39.9(7)
C64 C63 C66 F29 -99.9(6)
C62 C63 C66 F29 77.6(7)
C59 B2 C67 C72 155.8(4)
C75 B2 C67 C72 -84.0(5)
C83 B2 C67 C72 39.5(6)
C59 B2 C67 C68 -30.0(6)
C75 B2 C67 C68 90.3(5)
C83 B2 C67 C68 -146.2(4)
C72 C67 C68 C69 -0.9(7)
B2 C67 C68 C69 -175.5(4)
C67 C68 C69 C70 -0.7(7)
C67 C68 C69 C73 179.3(5)
C68 C69 C70 C71 1.3(7)
C73 C69 C70 C71 -178.8(5)
C69 C70 C71 C72 -0.3(7)
C69 C70 C71 C74 178.3(4)
C68 C67 C72 C71 1.9(6)
B2 C67 C72 C71 176.5(4)
C70 C71 C72 C67 -1.4(7)
C74 C71 C72 C67 -180.0(4)
C68 C69 C73 F31 177.0(5)
C70 C69 C73 F31 -3.0(8)
C68 C69 C73 F32 -60.3(7)
C70 C69 C73 F32 119.7(5)
C68 C69 C73 F33 57.4(7)
C70 C69 C73 F33 -122.6(5)
C70 C71 C74 F34 1.4(7)
C72 C71 C74 F34 180.0(4)
C70 C71 C74 F35 121.6(5)
C72 C71 C74 F35 -59.9(6)
C70 C71 C74 F36 -119.8(5)
C72 C71 C74 F36 58.8(6)
C59 B2 C75 C76 45.4(6)
C83 B2 C75 C76 162.6(4)
C67 B2 C75 C76 -74.3(5)
C59 B2 C75 C80 -140.4(4)
C83 B2 C75 C80 -23.2(6)
C67 B2 C75 C80 99.9(5)
C80 C75 C76 C77 -0.4(7)
B2 C75 C76 C77 174.4(4)
C75 C76 C77 C78 0.7(8)
C75 C76 C77 C81 179.3(5)
C76 C77 C78 C79 -0.2(7)
C81 C77 C78 C79 -178.7(5)
C77 C78 C79 C80 -0.6(7)
C77 C78 C79 C82 -179.0(5)
C78 C79 C80 C75 0.9(7)
C82 C79 C80 C75 179.3(4)
C76 C75 C80 C79 -0.5(7)
B2 C75 C80 C79 -174.9(4)
C76 C77 C81 F37 27.7(7)
C78 C77 C81 F37 -153.7(5)
C76 C77 C81 F39 148.6(5)
C78 C77 C81 F39 -32.8(7)
C76 C77 C81 F38 -92.7(6)
C78 C77 C81 F38 85.8(6)
C78 C79 C82 F41 -42.4(7)
C80 C79 C82 F41 139.2(5)
C78 C79 C82 F42 77.4(6)
C80 C79 C82 F42 -101.0(6)
C78 C79 C82 F40 -161.7(5)
C80 C79 C82 F40 19.9(7)
C59 B2 C83 C84 -93.1(5)
C75 B2 C83 C84 145.1(4)
C67 B2 C83 C84 27.2(6)
C59 B2 C83 C88 77.2(5)
C75 B2 C83 C88 -44.6(6)
C67 B2 C83 C88 -162.4(4)
C88 C83 C84 C85 0.7(7)
B2 C83 C84 C85 171.5(4)
C83 C84 C85 C86 -0.5(7)
C83 C84 C85 C89 178.2(4)
C84 C85 C86 C87 0.1(7)
C89 C85 C86 C87 -178.5(4)
C85 C86 C87 C88 -0.1(7)
C85 C86 C87 C90 -179.1(4)
C86 C87 C88 C83 0.3(7)
C90 C87 C88 C83 179.3(4)
C84 C83 C88 C87 -0.6(6)
B2 C83 C88 C87 -171.6(4)
C86 C85 C89 F45 91.9(6)
C84 C85 C89 F45 -86.7(6)
C86 C85 C89 F43 -147.8(5)
C84 C85 C89 F43 33.5(7)
C86 C85 C89 F44 -27.7(7)
C84 C85 C89 F44 153.6(5)
C88 C87 C90 F47 -125.1(5)
C86 C87 C90 F47 53.9(6)
C88 C87 C90 F46 116.3(5)
C86 C87 C90 F46 -64.7(6)
C88 C87 C90 F48 -4.1(7)
C86 C87 C90 F48 174.9(4)
C96 C91 C92 C93 45.6(11)
C91 C92 C93 C94 -45.3(11)
C92 C93 C94 C95 45.4(11)
C93 C94 C95 C96 -48.6(12)
C94 C95 C96 C91 47.8(11)
C92 C91 C96 C95 -45.6(10)
F49 C97 C98 C99 -179.3(7)
C102 C97 C98 C99 0.2(11)
F49 C97 C98 F50 1.9(10)
C102 C97 C98 F50 -178.6(6)
C97 C98 C99 C100 0.7(11)
F50 C98 C99 C100 179.5(6)
C98 C99 C100 C101 -1.7(11)
C99 C100 C101 C102 1.6(11)
F49 C97 C102 C101 179.4(7)
C98 C97 C102 C101 -0.2(11)
C100 C101 C102 C97 -0.7(11)
